data_7708904
loop_
_publ_author_name
'Ibni Hashim, Ishfaq'
'Scattolin, Thomas'
'Tzouras, Nikolaos V.'
'Bourda, Laurens'
'Van Hecke, Kristof'
'Ritacco, Ida'
'Caporaso, Lucia'
'Cavallo, Luigi'
'Nolan, Steven P.'
'Cazin, Catherine S. J.'

_publ_section_title
;
 Straightforward synthesis of [Cu(NHC)(alkynyl)] and [Cu(NHC)(thiolato)]
 complexes (NHC = N-heterocyclic carbene).
;
_journal_issue 1
_journal_name_full 'Dalton transactions (Cambridge, England : 2003)'
_journal_page_first 231
_journal_page_last 240
_journal_paper_doi 10.1039/d1dt03710b
_journal_volume 51
_journal_year 2021
_chemical_formula_moiety '2(C77 H60 Cl Cu N2), 3(C H2 Cl2)'
_chemical_formula_sum 'C157 H126 Cl8 Cu2 N4'
_chemical_formula_weight 2479.33
_space_group_crystal_system triclinic
_space_group_IT_number 2
_space_group_name_Hall '-P 1'
_space_group_name_H-M_alt 'P -1'
_atom_sites_solution_hydrogens geom
_atom_sites_solution_primary direct
_audit_creation_date 2021-09-22
_audit_creation_method
;
Olex2 1.3
(compiled 2020.11.12 svn.r5f609507 for OlexSys, GUI svn.r6272)
;
_audit_update_record
;
2021-09-23 deposited with the CCDC.	2021-11-22 downloaded from the CCDC.
;
_cell_angle_alpha 116.612(2)
_cell_angle_beta 95.8999(16)
_cell_angle_gamma 99.3117(15)
_cell_formula_units_Z 2
_cell_length_a 13.3712(2)
_cell_length_b 22.5974(4)
_cell_length_c 23.9427(5)
_cell_measurement_reflns_used 33838
_cell_measurement_temperature 100(2)
_cell_measurement_theta_max 73.8530
_cell_measurement_theta_min 3.3890
_cell_volume 6255.5(2)
_computing_cell_refinement 'CrysAlisPro 1.171.40.67a (Rigaku OD, 2019)'
_computing_data_collection 'CrysAlisPro 1.171.40.67a (Rigaku OD, 2019)'
_computing_data_reduction 'CrysAlisPro 1.171.40.67a (Rigaku OD, 2019)'
_computing_molecular_graphics 'Olex2 1.3 (Dolomanov et al., 2009)'
_computing_publication_material 'Olex2 1.3 (Dolomanov et al., 2009)'
_computing_structure_refinement 'SHELXL 2018/3 (Sheldrick, 2015)'
_computing_structure_solution 'SHELXS  (Sheldrick, 2008)'
_diffrn_ambient_temperature 100(2)
_diffrn_detector 'CCD plate'
_diffrn_detector_area_resol_mean 10.4839
_diffrn_detector_type Atlas
_diffrn_measured_fraction_theta_full 0.999
_diffrn_measured_fraction_theta_max 0.984
_diffrn_measurement_details
;
List of Runs (angles in degrees, time in seconds):

  # Type    Start    End  Width  t~exp~   \w     \q     \k     \f   Frames
#--------------------------------------------------------------------------
  1  \w    -66.00  33.00   1.00    2.00    --  -41.68  38.00   0.00   99
  2  \w    -74.00  34.00   1.00    2.00    --  -41.68  77.00  90.00  108
  3  \w   -116.00 -17.00   1.00    2.00    --  -41.68 -38.00-180.00   99
  4  \w      7.00  33.00   1.00    2.00    --   41.68  84.00 175.59   26
  5  \w      8.00  42.00   1.00    2.00    --   41.68  82.00-145.22   34
  6  \w     33.00 132.00   1.00    7.00    --  106.01 -45.00-180.00   99
  7  \w     33.00 112.00   1.00    7.00    --  106.01-125.00 150.00   79
  8  \w     33.00 132.00   1.00    7.00    --  106.01 -45.00 -90.00   99
  9  \w    103.00 178.00   1.00    7.00    --  106.01  77.00-180.00   75
 10  \w    103.00 178.00   1.00    7.00    --  106.01  77.00 -30.00   75
 11  \w    103.00 178.00   1.00    7.00    --  106.01  77.00 -60.00   75
 12  \w    103.00 178.00   1.00    7.00    --  106.01  77.00-150.00   75
 13  \w     78.00 178.00   1.00    7.00    --  106.01  30.00 -90.00  100
 14  \w     26.00 107.00   1.00    7.00    --  106.01-101.00 168.74   81
 15  \w     33.00 116.00   1.00    7.00    --  106.01-130.00 -80.00   83
 16  \w     23.00 107.00   1.00    7.00    --  106.01 -94.00 -90.00   84
 17  \w     23.00 107.00   1.00    7.00    --  106.01 -94.00 -30.00   84
 18  \w     26.00 107.00   1.00    7.00    --  106.01-100.00  51.19   81
 19  \w   -115.00 -14.00   1.00    2.00    --  -41.68 -57.00  30.00  101
 20  \w   -115.00 -68.00   1.00    2.00    --  -41.68-139.00 104.00   47
 21  \w   -116.00 -17.00   1.00    2.00    --  -41.68 -38.00 -90.00   99
 22  \w      9.00  42.00   1.00    2.00    --   41.68  76.00 -26.10   33
 23  \w      9.00  42.00   1.00    2.00    --   41.68  80.00  20.52   33
 24  \w     77.00 178.00   1.00    7.00    --  106.01  61.00  30.00  101
 25  \w     78.00 178.00   1.00    7.00    --  106.01  57.00  -1.55  100
 26  \w     53.00 178.00   1.00    7.00    --  106.01  15.00 150.00  125
 27  \w     76.00 178.00   1.00    7.00    --  106.01  65.00 125.40  102
 28  \w     74.00 178.00   1.00    7.00    --  106.01  73.00 -78.11  104
 29  \w     77.00 178.00   1.00    7.00    --  106.01  61.00-180.00  101
 30  \w     77.00 178.00   1.00    7.00    --  106.01  61.00-150.00  101
 31  \w     74.00 178.00   1.00    7.00    --  106.01  73.00  61.57  104
 32  \w     77.00 178.00   1.00    7.00    --  106.01  61.00 150.00  101
 33  \w     76.00 178.00   1.00    7.00    --  106.01  64.00 -37.72  102
 34  \w    -87.00  -6.00   1.00    2.00    --  -41.68 125.00 150.00   81
 35  \w      7.00  33.00   1.00    2.00    --   41.68  84.00 127.91   26
;
_diffrn_measurement_device 'four-circle diffractometer'
_diffrn_measurement_device_type 'SuperNova, Dual, Cu at home/near, Atlas'
_diffrn_measurement_method '\w scans'
_diffrn_orient_matrix_type 'CrysAlisPro convention (1999,Acta A55,543-557)'
_diffrn_orient_matrix_UB_11 0.0240317000
_diffrn_orient_matrix_UB_12 0.0750349000
_diffrn_orient_matrix_UB_13 0.0517583000
_diffrn_orient_matrix_UB_21 -0.0045350000
_diffrn_orient_matrix_UB_22 0.0224292000
_diffrn_orient_matrix_UB_23 -0.0520417000
_diffrn_orient_matrix_UB_31 -0.1165903000
_diffrn_orient_matrix_UB_32 -0.0041342000
_diffrn_orient_matrix_UB_33 -0.0022123000
_diffrn_radiation_monochromator mirror
_diffrn_radiation_probe x-ray
_diffrn_radiation_type 'Cu K\a'
_diffrn_radiation_wavelength 1.54184
_diffrn_reflns_av_R_equivalents 0.0578
_diffrn_reflns_av_unetI/netI 0.0418
_diffrn_reflns_Laue_measured_fraction_full 0.999
_diffrn_reflns_Laue_measured_fraction_max 0.984
_diffrn_reflns_limit_h_max 14
_diffrn_reflns_limit_h_min -16
_diffrn_reflns_limit_k_max 27
_diffrn_reflns_limit_k_min -28
_diffrn_reflns_limit_l_max 29
_diffrn_reflns_limit_l_min -29
_diffrn_reflns_number 118263
_diffrn_reflns_point_group_measured_fraction_full 0.999
_diffrn_reflns_point_group_measured_fraction_max 0.984
_diffrn_reflns_theta_full 67.684
_diffrn_reflns_theta_max 73.991
_diffrn_reflns_theta_min 3.418
_diffrn_source 'micro-focus sealed X-ray tube'
_diffrn_source_type 'SuperNova (Cu) X-ray Source'
_exptl_absorpt_coefficient_mu 2.422
_exptl_absorpt_correction_T_max 1.000
_exptl_absorpt_correction_T_min 0.721
_exptl_absorpt_correction_type gaussian
_exptl_absorpt_process_details
;
CrysAlisPro 1.171.40.67a (Rigaku Oxford Diffraction, 2019)
Numerical absorption correction based on gaussian integration over
			a multifaceted crystal model
Empirical absorption correction using spherical harmonics,
 implemented in SCALE3 ABSPACK scaling algorithm.
;
_exptl_crystal_colour 'clear colourless'
_exptl_crystal_colour_lustre clear
_exptl_crystal_colour_primary colourless
_exptl_crystal_density_diffrn 1.316
_exptl_crystal_description block
_exptl_crystal_F_000 2580
_exptl_crystal_size_max 0.323
_exptl_crystal_size_mid 0.096
_exptl_crystal_size_min 0.062
_refine_diff_density_max 1.415
_refine_diff_density_min -1.397
_refine_diff_density_rms 0.083
_refine_ls_extinction_method none
_refine_ls_goodness_of_fit_ref 1.022
_refine_ls_hydrogen_treatment constr
_refine_ls_matrix_type full
_refine_ls_number_parameters 1574
_refine_ls_number_reflns 24992
_refine_ls_number_restraints 66
_refine_ls_restrained_S_all 1.026
_refine_ls_R_factor_all 0.0720
_refine_ls_R_factor_gt 0.0578
_refine_ls_shift/su_max 0.001
_refine_ls_shift/su_mean 0.000
_refine_ls_structure_factor_coef Fsqd
_refine_ls_weighting_details 'w=1/[\s^2^(Fo^2^)+(0.0968P)^2^+6.9307P] where P=(Fo^2^+2Fc^2^)/3'
_refine_ls_weighting_scheme calc
_refine_ls_wR_factor_gt 0.1563
_refine_ls_wR_factor_ref 0.1706
_reflns_Friedel_coverage 0.000
_reflns_number_gt 20236
_reflns_number_total 24992
_reflns_threshold_expression 'I > 2\s(I)'
_cod_data_source_file d1dt03710b2.cif
_cod_data_source_block 27_02
_cod_depositor_comments 'Adding full bibliography for 7708897--7708904.cif.'
_cod_database_code 7708904
_shelx_shelxl_version_number 2018/3
_chemical_oxdiff_formula 'C157 H126 Cl8 Cu2 N4'
_shelx_space_group_comment
;
The symmetry employed for this shelxl refinement is uniquely defined
by the following loop, which should always be used as a source of
symmetry information in preference to the above space-group names.
They are only intended as comments.
;
_reflns_odcompleteness_completeness 99.98
_reflns_odcompleteness_iscentric 1
_reflns_odcompleteness_theta 66.97
_olex2_refinement_description
;
1. Fixed Uiso
 At 1.2 times of:
  All C(H) groups, All C(H,H) groups
 At 1.5 times of:
  All C(H,H,H) groups
2. Restrained distances
 C157-Cl5A
 1.746 with sigma of 0.01
 C157-Cl6A
 1.746 with sigma of 0.01
 C158-Cl5B
 1.746 with sigma of 0.01
 C158-Cl6B
 1.746 with sigma of 0.01
 C156-Cl3B
 1.746 with sigma of 0.01
 C155-Cl3A
 1.746 with sigma of 0.01
 C155-Cl4A
 1.746 with sigma of 0.01
 C156-Cl4B
 1.746 with sigma of 0.01
 C160-Cl8A
 1.746 with sigma of 0.01
 C160-Cl7A
 1.746 with sigma of 0.01
 C159-Cl8B
 1.746 with sigma of 0.01
 C159-Cl7B
 1.746 with sigma of 0.01
 Cl5A-Cl6A
 2.9 with sigma of 0.02
 Cl5B-Cl6B
 2.9 with sigma of 0.02
 Cl3A-Cl4A
 2.9 with sigma of 0.02
 Cl3B-Cl4B
 2.9 with sigma of 0.02
 Cl8A-Cl7A
 2.9 with sigma of 2
 Cl8B-Cl7B
 2.9 with sigma of 2
3. Rigid bond restraints
 C127, C128, C129, C130, C131, C132
 with sigma for 1-2 distances of 0.01 and sigma for 1-3 distances of 0.01
4. Uiso/Uaniso restraints and constraints
C127 \\sim C128 \\sim C129 \\sim C130 \\sim C131 \\sim C132: within 2A with
sigma of 0.04 and sigma for terminal atoms of 0.08 within 2A
Uanis(Cl5B) = Uanis(Cl5A)
Uanis(Cl6B) = Uanis(Cl6A)
Uanis(C158) = Uanis(C157)
Uanis(Cl3A) = Uanis(Cl3B)
Uanis(C155) = Uanis(C156)
Uanis(Cl4B) = Uanis(Cl4A)
Uanis(Cl8A) = Uanis(Cl8B)
Uanis(Cl7A) = Uanis(Cl7B)
Uanis(C159) = Uanis(C160)
5. Others
 Sof(Cl3B)=Sof(Cl4B)=Sof(C156)=Sof(H15c)=Sof(H15d)=1-FVAR(1)
 Sof(Cl3A)=Sof(Cl4A)=Sof(C155)=Sof(H15a)=Sof(H15b)=FVAR(1)
 Sof(Cl5A)=Sof(Cl6A)=Sof(C157)=Sof(H15e)=Sof(H15f)=1-FVAR(2)
 Sof(Cl5B)=Sof(Cl6B)=Sof(C158)=Sof(H15g)=Sof(H15h)=FVAR(2)
 Sof(Cl7B)=Sof(Cl8B)=Sof(C159)=Sof(H15i)=Sof(H15j)=1-FVAR(3)
 Sof(Cl7A)=Sof(Cl8A)=Sof(C160)=Sof(H16a)=Sof(H16b)=FVAR(3)
6.a Ternary CH refined with riding coordinates:
 C10(H10), C24(H24), C43(H43), C57(H57), C87(H87), C101(H101), C120(H120),
 C134(H134)
6.b Secondary CH2 refined with riding coordinates:
 C155(H15a,H15b), C156(H15c,H15d), C157(H15e,H15f), C158(H15g,H15h), C159(H15i,
 H15j), C160(H16a,H16b)
6.c Aromatic/amide H refined with riding coordinates:
 C2(H2), C3(H3), C6(H6), C8(H8), C12(H12), C13(H13), C14(H14), C15(H15),
 C16(H16), C18(H18), C19(H19), C20(H20), C21(H21), C22(H22), C26(H26), C27(H27),
  C28(H28), C29(H29), C30(H30), C32(H32), C33(H33), C34(H34), C35(H35),
 C36(H36), C39(H39), C41(H41), C45(H45), C46(H46), C47(H47), C48(H48), C49(H49),
  C51(H51), C52(H52), C53(H53), C54(H54), C55(H55), C59(H59), C60(H60),
 C61(H61), C62(H62), C63(H63), C65(H65), C66(H66), C67(H67), C68(H68), C69(H69),
  C73(H73), C74(H74), C75(H75), C76(H76), C79(H79), C80(H80), C83(H83),
 C85(H85), C89(H89), C90(H90), C91(H91), C92(H92), C93(H93), C95(H95), C96(H96),
  C97(H97), C98(H98), C99(H99), C103(H103), C104(H104), C105(H105), C106(H106),
 C107(H107), C109(H109), C110(H110), C111(H111), C112(H112), C113(H113),
 C116(H116), C118(H118), C122(H122), C123(H123), C124(H124), C125(H125),
 C126(H126), C128(H128), C129(H129), C130(H130), C131(H131), C132(H132),
 C136(H136), C137(H137), C138(H138), C139(H139), C140(H140), C142(H142),
 C143(H143), C144(H144), C145(H145), C146(H146), C150(H150), C151(H151),
 C152(H152), C153(H153)
6.d Idealised Me refined as rotating group:
 C23(H23a,H23b,H23c), C56(H56a,H56b,H56c), C100(H10a,H10b,H10c), C133(H13a,
 H13b,H13c)
;
_olex2_exptl_crystal_mounting_method 'Mounted on a LithoLoop'
_olex2_submission_special_instructions 'No special instructions were received'
_oxdiff_exptl_absorpt_empirical_details
;
Empirical correction (ABSPACK) includes:
- Absorption correction using spherical harmonics
- Frame scaling
;
_oxdiff_exptl_absorpt_empirical_full_max 1.863
_oxdiff_exptl_absorpt_empirical_full_min 0.734

loop_
_space_group_symop_operation_xyz
'x, y, z'
'-x, -y, -z'

loop_
_atom_site_label
_atom_site_type_symbol
_atom_site_fract_x
_atom_site_fract_y
_atom_site_fract_z
_atom_site_U_iso_or_equiv
_atom_site_adp_type
_atom_site_occupancy
_atom_site_site_symmetry_order
_atom_site_calc_flag
_atom_site_refinement_flags_posn
_atom_site_refinement_flags_adp
_atom_site_refinement_flags_occupancy
_atom_site_disorder_assembly
_atom_site_disorder_group
Cu1 Cu 0.54508(3) 0.19639(2) 0.74593(2) 0.02103(10) Uani 1 1 d . . . . .
Cl1 Cl 0.63923(6) 0.01227(4) 0.81710(4) 0.04055(18) Uani 1 1 d . . . . .
N1 N 0.55073(15) 0.27610(10) 0.67887(9) 0.0152(4) Uani 1 1 d . . . . .
N2 N 0.52444(15) 0.33504(10) 0.77301(9) 0.0148(4) Uani 1 1 d . . . . .
C1 C 0.54433(18) 0.27402(12) 0.73433(11) 0.0157(4) Uani 1 1 d . . . . .
C2 C 0.53370(18) 0.33673(12) 0.68260(11) 0.0165(5) Uani 1 1 d . . . . .
H2 H 0.533547 0.349468 0.649785 0.020 Uiso 1 1 calc R U . . .
C3 C 0.51743(18) 0.37400(12) 0.74187(11) 0.0166(5) Uani 1 1 d . . . . .
H3 H 0.503877 0.418123 0.758969 0.020 Uiso 1 1 calc R U . . .
C4 C 0.55846(19) 0.21749(12) 0.62169(11) 0.0157(4) Uani 1 1 d . . . . .
C5 C 0.65602(19) 0.20494(12) 0.61021(11) 0.0168(5) Uani 1 1 d . . . . .
C6 C 0.6588(2) 0.14627(13) 0.55550(13) 0.0222(5) Uani 1 1 d . . . . .
H6 H 0.723832 0.136466 0.547358 0.027 Uiso 1 1 calc R U . . .
C7 C 0.5692(2) 0.10160(14) 0.51243(13) 0.0261(6) Uani 1 1 d . . . . .
C8 C 0.4747(2) 0.11660(14) 0.52505(13) 0.0248(5) Uani 1 1 d . . . . .
H8 H 0.413131 0.086704 0.495774 0.030 Uiso 1 1 calc R U . . .
C9 C 0.46735(19) 0.17415(13) 0.57933(12) 0.0192(5) Uani 1 1 d . . . . .
C10 C 0.75497(19) 0.25537(12) 0.65586(12) 0.0180(5) Uani 1 1 d . . . . .
H10 H 0.749387 0.261855 0.699472 0.022 Uiso 1 1 calc R U . . .
C11 C 0.84975(19) 0.22663(12) 0.63926(12) 0.0197(5) Uani 1 1 d . . . . .
C12 C 0.8879(2) 0.19383(13) 0.67099(13) 0.0240(5) Uani 1 1 d . . . . .
H12 H 0.858582 0.193275 0.705301 0.029 Uiso 1 1 calc R U . . .
C13 C 0.9684(2) 0.16182(15) 0.65314(15) 0.0301(6) Uani 1 1 d . . . . .
H13 H 0.993648 0.139556 0.675205 0.036 Uiso 1 1 calc R U . . .
C14 C 1.0119(2) 0.16236(14) 0.60323(15) 0.0306(6) Uani 1 1 d . . . . .
H14 H 1.065685 0.139514 0.590271 0.037 Uiso 1 1 calc R U . . .
C15 C 0.9766(2) 0.19632(15) 0.57242(14) 0.0281(6) Uani 1 1 d . . . . .
H15 H 1.007251 0.197615 0.538790 0.034 Uiso 1 1 calc R U . . .
C16 C 0.8960(2) 0.22874(14) 0.59044(13) 0.0233(5) Uani 1 1 d . . . . .
H16 H 0.872706 0.252373 0.569288 0.028 Uiso 1 1 calc R U . . .
C17 C 0.76423(19) 0.32478(12) 0.65830(12) 0.0190(5) Uani 1 1 d . . . . .
C18 C 0.8076(2) 0.38309(14) 0.71609(13) 0.0240(5) Uani 1 1 d . . . . .
H18 H 0.833807 0.378940 0.752259 0.029 Uiso 1 1 calc R U . . .
C19 C 0.8128(2) 0.44741(14) 0.72117(15) 0.0308(6) Uani 1 1 d . . . . .
H19 H 0.841595 0.486837 0.760958 0.037 Uiso 1 1 calc R U . . .
C20 C 0.7765(2) 0.45428(15) 0.66875(16) 0.0315(6) Uani 1 1 d . . . . .
H20 H 0.778932 0.498189 0.672515 0.038 Uiso 1 1 calc R U . . .
C21 C 0.7364(2) 0.39654(15) 0.61064(15) 0.0297(6) Uani 1 1 d . . . . .
H21 H 0.713479 0.400933 0.574079 0.036 Uiso 1 1 calc R U . . .
C22 C 0.7295(2) 0.33195(14) 0.60551(13) 0.0233(5) Uani 1 1 d . . . . .
H22 H 0.700926 0.292628 0.565630 0.028 Uiso 1 1 calc R U . . .
C23 C 0.5762(2) 0.03925(16) 0.45329(16) 0.0383(8) Uani 1 1 d . . . . .
H23A H 0.582998 0.050779 0.418759 0.057 Uiso 1 1 calc R U . . .
H23B H 0.513478 0.003316 0.440475 0.057 Uiso 1 1 calc R U . . .
H23C H 0.636666 0.023196 0.462262 0.057 Uiso 1 1 calc R U . . .
C24 C 0.36276(19) 0.19054(13) 0.59098(12) 0.0200(5) Uani 1 1 d . . . . .
H24 H 0.371615 0.220009 0.637991 0.024 Uiso 1 1 calc R U . . .
C25 C 0.33167(19) 0.23263(13) 0.55990(12) 0.0206(5) Uani 1 1 d . . . . .
C26 C 0.3901(2) 0.25098(15) 0.52290(13) 0.0262(6) Uani 1 1 d . . . . .
H26 H 0.450071 0.233938 0.513197 0.031 Uiso 1 1 calc R U . . .
C27 C 0.3623(2) 0.29386(15) 0.49987(14) 0.0298(6) Uani 1 1 d . . . . .
H27 H 0.404536 0.306922 0.475809 0.036 Uiso 1 1 calc R U . . .
C28 C 0.2737(2) 0.31762(14) 0.51176(14) 0.0300(6) Uani 1 1 d . . . . .
H28 H 0.254829 0.346934 0.496008 0.036 Uiso 1 1 calc R U . . .
C29 C 0.2125(2) 0.29824(15) 0.54689(14) 0.0299(6) Uani 1 1 d . . . . .
H29 H 0.150495 0.313307 0.554347 0.036 Uiso 1 1 calc R U . . .
C30 C 0.2419(2) 0.25684(14) 0.57115(13) 0.0254(5) Uani 1 1 d . . . . .
H30 H 0.200171 0.244671 0.595915 0.031 Uiso 1 1 calc R U . . .
C31 C 0.28183(19) 0.12644(13) 0.57393(12) 0.0207(5) Uani 1 1 d . . . . .
C32 C 0.2228(2) 0.08544(14) 0.51251(13) 0.0252(5) Uani 1 1 d . . . . .
H32 H 0.230036 0.098850 0.480500 0.030 Uiso 1 1 calc R U . . .
C33 C 0.1534(2) 0.02518(15) 0.49773(15) 0.0310(6) Uani 1 1 d . . . . .
H33 H 0.114133 -0.002621 0.455658 0.037 Uiso 1 1 calc R U . . .
C34 C 0.1413(2) 0.00553(16) 0.54445(17) 0.0352(7) Uani 1 1 d . . . . .
H34 H 0.093692 -0.035505 0.534523 0.042 Uiso 1 1 calc R U . . .
C35 C 0.1993(2) 0.04619(18) 0.60556(17) 0.0368(7) Uani 1 1 d . . . . .
H35 H 0.191183 0.032984 0.637630 0.044 Uiso 1 1 calc R U . . .
C36 C 0.2691(2) 0.10607(16) 0.62024(14) 0.0289(6) Uani 1 1 d . . . . .
H36 H 0.308616 0.133460 0.662293 0.035 Uiso 1 1 calc R U . . .
C37 C 0.51626(19) 0.35844(12) 0.83893(11) 0.0154(4) Uani 1 1 d . . . . .
C38 C 0.42157(19) 0.33999(12) 0.85415(11) 0.0165(5) Uani 1 1 d . . . . .
C39 C 0.41853(19) 0.36272(13) 0.91859(12) 0.0190(5) Uani 1 1 d . . . . .
H39 H 0.355495 0.349974 0.929797 0.023 Uiso 1 1 calc R U . . .
C40 C 0.5042(2) 0.40321(13) 0.96673(12) 0.0196(5) Uani 1 1 d . . . . .
C41 C 0.5960(2) 0.42169(13) 0.94964(12) 0.0194(5) Uani 1 1 d . . . . .
H41 H 0.654838 0.450197 0.982244 0.023 Uiso 1 1 calc R U . . .
C42 C 0.60432(19) 0.39966(12) 0.88608(12) 0.0179(5) Uani 1 1 d . . . . .
C43 C 0.32385(19) 0.29840(12) 0.80382(11) 0.0180(5) Uani 1 1 d . . . . .
H43 H 0.345923 0.275136 0.762142 0.022 Uiso 1 1 calc R U . . .
C44 C 0.26672(19) 0.24252(12) 0.81634(12) 0.0191(5) Uani 1 1 d . . . . .
C45 C 0.3041(2) 0.18471(15) 0.80262(14) 0.0306(6) Uani 1 1 d . . . . .
H45 H 0.364622 0.179991 0.784990 0.037 Uiso 1 1 calc R U . . .
C46 C 0.2547(3) 0.13387(16) 0.81417(17) 0.0386(7) Uani 1 1 d . . . . .
H46 H 0.280696 0.094275 0.803765 0.046 Uiso 1 1 calc R U . . .
C47 C 0.1678(3) 0.14036(16) 0.84073(17) 0.0361(7) Uani 1 1 d . . . . .
H47 H 0.133189 0.104947 0.847856 0.043 Uiso 1 1 calc R U . . .
C48 C 0.1311(2) 0.19863(18) 0.85698(18) 0.0379(7) Uani 1 1 d . . . . .
H48 H 0.073210 0.204246 0.877130 0.045 Uiso 1 1 calc R U . . .
C49 C 0.1793(2) 0.24897(15) 0.84377(16) 0.0305(6) Uani 1 1 d . . . . .
H49 H 0.152328 0.288128 0.853514 0.037 Uiso 1 1 calc R U . . .
C50 C 0.25240(19) 0.34202(13) 0.79646(12) 0.0190(5) Uani 1 1 d . . . . .
C51 C 0.1776(2) 0.31317(14) 0.74066(13) 0.0233(5) Uani 1 1 d . . . . .
H51 H 0.176491 0.269159 0.707672 0.028 Uiso 1 1 calc R U . . .
C52 C 0.1049(2) 0.34709(15) 0.73219(14) 0.0272(6) Uani 1 1 d . . . . .
H52 H 0.054440 0.326277 0.693848 0.033 Uiso 1 1 calc R U . . .
C53 C 0.1058(2) 0.41145(15) 0.77968(15) 0.0268(6) Uani 1 1 d . . . . .
H53 H 0.055872 0.434826 0.774115 0.032 Uiso 1 1 calc R U . . .
C54 C 0.1801(2) 0.44162(14) 0.83542(14) 0.0251(5) Uani 1 1 d . . . . .
H54 H 0.181195 0.485896 0.867962 0.030 Uiso 1 1 calc R U . . .
C55 C 0.2535(2) 0.40692(13) 0.84386(12) 0.0215(5) Uani 1 1 d . . . . .
H55 H 0.304184 0.427823 0.882116 0.026 Uiso 1 1 calc R U . . .
C56 C 0.4983(2) 0.42612(15) 1.03549(12) 0.0252(5) Uani 1 1 d . . . . .
H56A H 0.528724 0.397530 1.049974 0.038 Uiso 1 1 calc R U . . .
H56B H 0.425761 0.422100 1.039892 0.038 Uiso 1 1 calc R U . . .
H56C H 0.536439 0.473680 1.061424 0.038 Uiso 1 1 calc R U . . .
C57 C 0.70756(19) 0.41836(13) 0.86898(12) 0.0192(5) Uani 1 1 d . . . . .
H57 H 0.690510 0.408717 0.823621 0.023 Uiso 1 1 calc R U . . .
C58 C 0.7548(2) 0.49438(14) 0.90723(12) 0.0216(5) Uani 1 1 d . . . . .
C59 C 0.7357(2) 0.53635(14) 0.88083(13) 0.0238(5) Uani 1 1 d . . . . .
H59 H 0.697213 0.516424 0.838538 0.029 Uiso 1 1 calc R U . . .
C60 C 0.7717(2) 0.60663(15) 0.91498(15) 0.0296(6) Uani 1 1 d . . . . .
H60 H 0.758413 0.634370 0.896093 0.036 Uiso 1 1 calc R U . . .
C61 C 0.8275(3) 0.63600(15) 0.97714(15) 0.0344(7) Uani 1 1 d . . . . .
H61 H 0.850688 0.684074 1.001440 0.041 Uiso 1 1 calc R U . . .
C62 C 0.8488(2) 0.59488(16) 1.00332(14) 0.0343(7) Uani 1 1 d . . . . .
H62 H 0.887969 0.614929 1.045465 0.041 Uiso 1 1 calc R U . . .
C63 C 0.8138(2) 0.52462(16) 0.96876(13) 0.0290(6) Uani 1 1 d . . . . .
H63 H 0.830215 0.496970 0.987139 0.035 Uiso 1 1 calc R U . . .
C64 C 0.7786(2) 0.37215(14) 0.86967(12) 0.0215(5) Uani 1 1 d . . . . .
C65 C 0.8820(2) 0.38806(16) 0.86546(14) 0.0263(6) Uani 1 1 d . . . . .
H65 H 0.911213 0.431495 0.869821 0.032 Uiso 1 1 calc R U . . .
C66 C 0.9429(2) 0.34079(18) 0.85491(15) 0.0335(7) Uani 1 1 d . . . . .
H66 H 1.012839 0.352011 0.851460 0.040 Uiso 1 1 calc R U . . .
C67 C 0.9021(2) 0.27768(18) 0.84947(17) 0.0356(7) Uani 1 1 d . . . . .
H67 H 0.943405 0.245401 0.841665 0.043 Uiso 1 1 calc R U . . .
C68 C 0.8012(2) 0.26190(17) 0.85541(16) 0.0324(6) Uani 1 1 d . . . . .
H68 H 0.773161 0.218966 0.852472 0.039 Uiso 1 1 calc R U . . .
C69 C 0.7401(2) 0.30899(15) 0.86575(13) 0.0246(5) Uani 1 1 d . . . . .
H69 H 0.670819 0.297772 0.870205 0.030 Uiso 1 1 calc R U . . .
C70 C 0.5224(2) 0.11433(15) 0.75021(15) 0.0300(6) Uani 1 1 d . . . . .
C71 C 0.4929(3) 0.06084(16) 0.74963(15) 0.0316(6) Uani 1 1 d . . . . .
C72 C 0.4530(2) -0.00196(15) 0.74969(15) 0.0306(6) Uani 1 1 d . . . . .
C73 C 0.3508(3) -0.03931(17) 0.71848(17) 0.0375(7) Uani 1 1 d . . . . .
H73 H 0.309134 -0.022922 0.696625 0.045 Uiso 1 1 calc R U . . .
C74 C 0.3102(3) -0.09915(18) 0.71901(18) 0.0424(8) Uani 1 1 d . . . . .
H74 H 0.241403 -0.123767 0.697277 0.051 Uiso 1 1 calc R U . . .
C75 C 0.3696(3) -0.12329(16) 0.75118(18) 0.0396(8) Uani 1 1 d . . . . .
H75 H 0.340722 -0.163924 0.752328 0.048 Uiso 1 1 calc R U . . .
C76 C 0.4701(3) -0.08891(16) 0.78158(17) 0.0369(7) Uani 1 1 d . . . . .
H76 H 0.511048 -0.105840 0.803268 0.044 Uiso 1 1 calc R U . . .
C77 C 0.5111(2) -0.02910(15) 0.78012(15) 0.0304(6) Uani 1 1 d . . . . .
Cu2 Cu 0.15224(3) 0.32649(2) 0.23658(2) 0.02021(10) Uani 1 1 d . . . . .
Cl2 Cl 0.46782(6) 0.51828(4) 0.37903(3) 0.03460(16) Uani 1 1 d . . . . .
N3 N -0.04528(16) 0.29967(10) 0.27347(9) 0.0155(4) Uani 1 1 d . . . . .
N4 N 0.00387(17) 0.20783(10) 0.22340(10) 0.0185(4) Uani 1 1 d . . . . .
C78 C 0.03161(19) 0.27574(12) 0.24339(11) 0.0168(5) Uani 1 1 d . . . . .
C79 C -0.1190(2) 0.24794(12) 0.27165(12) 0.0194(5) Uani 1 1 d . . . . .
H79 H -0.179569 0.252455 0.289249 0.023 Uiso 1 1 calc R U . . .
C80 C -0.0880(2) 0.18968(13) 0.23992(12) 0.0204(5) Uani 1 1 d . . . . .
H80 H -0.122359 0.145192 0.230787 0.024 Uiso 1 1 calc R U . . .
C81 C -0.04393(18) 0.37092(12) 0.30059(11) 0.0155(4) Uani 1 1 d . . . . .
C82 C 0.01783(19) 0.41515(12) 0.36097(11) 0.0168(5) Uani 1 1 d . . . . .
C83 C 0.02530(19) 0.48452(12) 0.38434(11) 0.0173(5) Uani 1 1 d . . . . .
H83 H 0.067476 0.515577 0.424909 0.021 Uiso 1 1 calc R U . . .
C84 C -0.0278(2) 0.50960(12) 0.34953(12) 0.0183(5) Uani 1 1 d . . . . .
C85 C -0.08998(19) 0.46370(12) 0.29002(12) 0.0183(5) Uani 1 1 d . . . . .
H85 H -0.127512 0.480505 0.266681 0.022 Uiso 1 1 calc R U . . .
C86 C -0.09825(19) 0.39378(12) 0.26406(11) 0.0177(5) Uani 1 1 d . . . . .
C87 C 0.07012(19) 0.38497(12) 0.39860(11) 0.0173(5) Uani 1 1 d . . . . .
H87 H 0.102603 0.350240 0.368090 0.021 Uiso 1 1 calc R U . . .
C88 C 0.1578(2) 0.43594(12) 0.45393(12) 0.0187(5) Uani 1 1 d . . . . .
C89 C 0.2516(2) 0.45891(16) 0.44164(13) 0.0292(6) Uani 1 1 d . . . . .
H89 H 0.260261 0.443765 0.398878 0.035 Uiso 1 1 calc R U . . .
C90 C 0.3330(2) 0.50416(18) 0.49189(16) 0.0370(7) Uani 1 1 d . . . . .
H90 H 0.396830 0.519998 0.483247 0.044 Uiso 1 1 calc R U . . .
C91 C 0.3210(2) 0.52609(16) 0.55452(14) 0.0317(6) Uani 1 1 d . . . . .
H91 H 0.376536 0.556840 0.588689 0.038 Uiso 1 1 calc R U . . .
C92 C 0.2288(2) 0.50326(15) 0.56692(13) 0.0283(6) Uani 1 1 d . . . . .
H92 H 0.220499 0.518003 0.609707 0.034 Uiso 1 1 calc R U . . .
C93 C 0.1476(2) 0.45854(13) 0.51683(13) 0.0239(5) Uani 1 1 d . . . . .
H93 H 0.083884 0.443147 0.525842 0.029 Uiso 1 1 calc R U . . .
C94 C -0.0108(2) 0.34606(12) 0.41809(11) 0.0189(5) Uani 1 1 d . . . . .
C95 C 0.0029(2) 0.28648(14) 0.41855(13) 0.0248(5) Uani 1 1 d . . . . .
H95 H 0.064540 0.271706 0.408884 0.030 Uiso 1 1 calc R U . . .
C96 C -0.0723(3) 0.24835(15) 0.43295(14) 0.0323(6) Uani 1 1 d . . . . .
H96 H -0.062187 0.207627 0.432807 0.039 Uiso 1 1 calc R U . . .
C97 C -0.1623(3) 0.26985(16) 0.44756(15) 0.0346(7) Uani 1 1 d . . . . .
H97 H -0.214287 0.243494 0.456786 0.041 Uiso 1 1 calc R U . . .
C98 C -0.1760(2) 0.32957(16) 0.44864(14) 0.0304(6) Uani 1 1 d . . . . .
H98 H -0.236849 0.344815 0.459549 0.036 Uiso 1 1 calc R U . . .
C99 C -0.1008(2) 0.36759(14) 0.43375(12) 0.0236(5) Uani 1 1 d . . . . .
H99 H -0.110981 0.408468 0.434281 0.028 Uiso 1 1 calc R U . . .
C100 C -0.0170(2) 0.58511(13) 0.37512(12) 0.0218(5) Uani 1 1 d . . . . .
H10A H 0.010890 0.608635 0.421085 0.033 Uiso 1 1 calc R U . . .
H10B H -0.084989 0.594017 0.367143 0.033 Uiso 1 1 calc R U . . .
H10C H 0.029981 0.601769 0.353759 0.033 Uiso 1 1 calc R U . . .
C101 C -0.1639(2) 0.34278(12) 0.19880(11) 0.0188(5) Uani 1 1 d . . . . .
H101 H -0.132333 0.302447 0.184143 0.023 Uiso 1 1 calc R U . . .
C102 C -0.2739(2) 0.31628(13) 0.20306(12) 0.0208(5) Uani 1 1 d . . . . .
C103 C -0.3269(2) 0.35583(14) 0.24712(13) 0.0258(6) Uani 1 1 d . . . . .
H103 H -0.294775 0.402085 0.276109 0.031 Uiso 1 1 calc R U . . .
C104 C -0.4266(2) 0.32859(16) 0.24936(16) 0.0329(6) Uani 1 1 d . . . . .
H104 H -0.461699 0.356148 0.279997 0.039 Uiso 1 1 calc R U . . .
C105 C -0.4747(2) 0.26146(17) 0.20707(17) 0.0366(7) Uani 1 1 d . . . . .
H105 H -0.542675 0.242855 0.208616 0.044 Uiso 1 1 calc R U . . .
C106 C -0.4234(3) 0.22167(17) 0.16267(18) 0.0419(8) Uani 1 1 d . . . . .
H106 H -0.456381 0.175705 0.133207 0.050 Uiso 1 1 calc R U . . .
C107 C -0.3233(2) 0.24890(15) 0.16105(16) 0.0334(7) Uani 1 1 d . . . . .
H107 H -0.288162 0.220964 0.130707 0.040 Uiso 1 1 calc R U . . .
C108 C -0.1569(2) 0.36627(12) 0.14817(11) 0.0202(5) Uani 1 1 d . . . . .
C109 C -0.2421(2) 0.35392(14) 0.10270(13) 0.0251(5) Uani 1 1 d . . . . .
H109 H -0.309317 0.336751 0.106478 0.030 Uiso 1 1 calc R U . . .
C110 C -0.2297(2) 0.36652(15) 0.05143(13) 0.0295(6) Uani 1 1 d . . . . .
H110 H -0.288458 0.357124 0.020270 0.035 Uiso 1 1 calc R U . . .
C111 C -0.1321(3) 0.39266(15) 0.04571(13) 0.0312(6) Uani 1 1 d . . . . .
H111 H -0.123768 0.400562 0.010513 0.037 Uiso 1 1 calc R U . . .
C112 C -0.0470(2) 0.40711(15) 0.09198(14) 0.0286(6) Uani 1 1 d . . . . .
H112 H 0.019718 0.426354 0.089209 0.034 Uiso 1 1 calc R U . . .
C113 C -0.0592(2) 0.39346(14) 0.14256(13) 0.0251(5) Uani 1 1 d . . . . .
H113 H -0.000278 0.402774 0.173580 0.030 Uiso 1 1 calc R U . . .
C114 C 0.0666(2) 0.16492(12) 0.18579(12) 0.0192(5) Uani 1 1 d . . . . .
C115 C 0.1560(2) 0.15990(12) 0.21682(12) 0.0212(5) Uani 1 1 d . . . . .
C116 C 0.2233(2) 0.12691(13) 0.17952(13) 0.0245(5) Uani 1 1 d . . . . .
H116 H 0.284391 0.122209 0.199575 0.029 Uiso 1 1 calc R U . . .
C117 C 0.2028(2) 0.10065(13) 0.11336(13) 0.0255(6) Uani 1 1 d . . . . .
C118 C 0.1097(2) 0.10376(13) 0.08415(12) 0.0241(5) Uani 1 1 d . . . . .
H118 H 0.093547 0.083600 0.038986 0.029 Uiso 1 1 calc R U . . .
C119 C 0.0392(2) 0.13569(12) 0.11934(12) 0.0221(5) Uani 1 1 d . . . . .
C120 C 0.1775(2) 0.18741(13) 0.28906(12) 0.0224(5) Uani 1 1 d . . . . .
H120 H 0.145906 0.227660 0.306467 0.027 Uiso 1 1 calc R U . . .
C121 C 0.1211(2) 0.13743(13) 0.30861(12) 0.0224(5) Uani 1 1 d . . . . .
C122 C 0.0505(3) 0.07747(16) 0.26605(15) 0.0380(7) Uani 1 1 d . . . . .
H122 H 0.039537 0.064267 0.221828 0.046 Uiso 1 1 calc R U . . .
C123 C -0.0043(3) 0.0364(2) 0.28688(19) 0.0552(11) Uani 1 1 d . . . . .
H123 H -0.052292 -0.004566 0.256939 0.066 Uiso 1 1 calc R U . . .
C124 C 0.0105(3) 0.0549(2) 0.35126(19) 0.0477(9) Uani 1 1 d . . . . .
H124 H -0.027026 0.026670 0.365495 0.057 Uiso 1 1 calc R U . . .
C125 C 0.0796(3) 0.11413(17) 0.39413(15) 0.0336(6) Uani 1 1 d . . . . .
H125 H 0.089456 0.127277 0.438325 0.040 Uiso 1 1 calc R U . . .
C126 C 0.1354(2) 0.15503(14) 0.37334(13) 0.0247(5) Uani 1 1 d . . . . .
H126 H 0.184024 0.195604 0.403489 0.030 Uiso 1 1 calc R U . . .
C127 C 0.2916(2) 0.21503(17) 0.31837(13) 0.0317(6) Uani 1 1 d . U . . .
C128 C 0.3537(3) 0.1756(2) 0.32630(16) 0.0454(9) Uani 1 1 d . U . . .
H128 H 0.325344 0.129181 0.314149 0.054 Uiso 1 1 calc R U . . .
C129 C 0.4595(3) 0.2043(3) 0.35253(19) 0.0646(13) Uani 1 1 d . U . . .
H129 H 0.503441 0.177569 0.358437 0.078 Uiso 1 1 calc R U . . .
C130 C 0.4991(3) 0.2720(3) 0.36967(19) 0.0679(14) Uani 1 1 d . U . . .
H130 H 0.571102 0.290886 0.386010 0.081 Uiso 1 1 calc R U . . .
C131 C 0.4370(3) 0.3124(3) 0.3637(2) 0.0627(12) Uani 1 1 d . U . . .
H131 H 0.464586 0.359287 0.377583 0.075 Uiso 1 1 calc R U . . .
C132 C 0.3348(3) 0.2836(2) 0.33728(16) 0.0472(9) Uani 1 1 d . U . . .
H132 H 0.291549 0.310712 0.331526 0.057 Uiso 1 1 calc R U . . .
C133 C 0.2813(3) 0.07104(17) 0.07535(14) 0.0338(7) Uani 1 1 d . . . . .
H13A H 0.250671 0.048485 0.029778 0.051 Uiso 1 1 calc R U . . .
H13B H 0.302983 0.037791 0.086733 0.051 Uiso 1 1 calc R U . . .
H13C H 0.341531 0.107522 0.084724 0.051 Uiso 1 1 calc R U . . .
C134 C -0.0649(2) 0.13827(13) 0.08933(12) 0.0232(5) Uani 1 1 d . . . . .
H134 H -0.077821 0.182810 0.119790 0.028 Uiso 1 1 calc R U . . .
C135 C -0.0698(2) 0.13955(13) 0.02641(13) 0.0230(5) Uani 1 1 d . . . . .
C136 C -0.0847(2) 0.08035(14) -0.03123(13) 0.0281(6) Uani 1 1 d . . . . .
H136 H -0.086328 0.038205 -0.031132 0.034 Uiso 1 1 calc R U . . .
C137 C -0.0972(2) 0.08179(16) -0.08892(14) 0.0319(6) Uani 1 1 d . . . . .
H137 H -0.106460 0.040985 -0.127801 0.038 Uiso 1 1 calc R U . . .
C138 C -0.0961(2) 0.14293(18) -0.08959(16) 0.0356(7) Uani 1 1 d . . . . .
H138 H -0.105923 0.143901 -0.129013 0.043 Uiso 1 1 calc R U . . .
C139 C -0.0806(3) 0.20241(17) -0.03299(17) 0.0362(7) Uani 1 1 d . . . . .
H139 H -0.079137 0.244389 -0.033381 0.043 Uiso 1 1 calc R U . . .
C140 C -0.0671(2) 0.20070(15) 0.02486(15) 0.0307(6) Uani 1 1 d . . . . .
H140 H -0.055997 0.241804 0.063691 0.037 Uiso 1 1 calc R U . . .
C141 C -0.1538(2) 0.08395(14) 0.08602(12) 0.0269(6) Uani 1 1 d . . . . .
C142 C -0.2556(3) 0.08800(16) 0.06982(15) 0.0355(7) Uani 1 1 d . . . . .
H142 H -0.266739 0.121317 0.057492 0.043 Uiso 1 1 calc R U . . .
C143 C -0.3396(3) 0.04491(19) 0.07135(18) 0.0466(9) Uani 1 1 d . . . . .
H143 H -0.407682 0.048600 0.060125 0.056 Uiso 1 1 calc R U . . .
C144 C -0.3245(3) -0.0032(2) 0.08909(17) 0.0474(9) Uani 1 1 d . . . . .
H144 H -0.381935 -0.031688 0.092090 0.057 Uiso 1 1 calc R U . . .
C145 C -0.2259(3) -0.01020(19) 0.10261(17) 0.0481(9) Uani 1 1 d . . . . .
H145 H -0.215876 -0.044894 0.113226 0.058 Uiso 1 1 calc R U . . .
C146 C -0.1402(3) 0.03314(16) 0.10089(15) 0.0378(7) Uani 1 1 d . . . . .
H146 H -0.072578 0.027547 0.109990 0.045 Uiso 1 1 calc R U . . .
C147 C 0.2762(2) 0.37892(14) 0.23869(13) 0.0264(6) Uani 1 1 d . . . . .
C148 C 0.3602(2) 0.41362(13) 0.24435(13) 0.0236(5) Uani 1 1 d . . . . .
C149 C 0.4601(2) 0.45351(13) 0.25170(13) 0.0217(5) Uani 1 1 d . . . . .
C150 C 0.5055(2) 0.44282(14) 0.19856(13) 0.0250(5) Uani 1 1 d . . . . .
H150 H 0.468370 0.409806 0.157158 0.030 Uiso 1 1 calc R U . . .
C151 C 0.6042(2) 0.47995(14) 0.20575(14) 0.0260(6) Uani 1 1 d . . . . .
H151 H 0.634101 0.471644 0.169372 0.031 Uiso 1 1 calc R U . . .
C152 C 0.6592(2) 0.52903(14) 0.26580(14) 0.0253(5) Uani 1 1 d . . . . .
H152 H 0.726057 0.554637 0.270349 0.030 Uiso 1 1 calc R U . . .
C153 C 0.6165(2) 0.54072(14) 0.31913(14) 0.0257(5) Uani 1 1 d . . . . .
H153 H 0.654102 0.573953 0.360365 0.031 Uiso 1 1 calc R U . . .
C154 C 0.5183(2) 0.50329(14) 0.31159(13) 0.0230(5) Uani 1 1 d . . . . .
Cl3A Cl 0.80692(12) 0.80491(8) 0.99273(8) 0.0687(4) Uani 0.8265(19) 1 d D . P A 1
Cl3B Cl 0.8202(5) 0.7740(4) 0.9441(4) 0.0687(4) Uani 0.1735(19) 1 d D . P A 2
Cl4A Cl 0.59279(13) 0.73982(8) 0.93219(8) 0.0761(4) Uani 0.8265(19) 1 d D . P A 1
Cl4B Cl 0.6454(7) 0.7568(4) 0.9818(4) 0.0761(4) Uani 0.1735(19) 1 d D . P A 2
C155 C 0.6843(4) 0.7791(4) 1.0045(3) 0.0694(18) Uani 0.8265(19) 1 d D . P A 1
H15A H 0.663370 0.819141 1.036036 0.083 Uiso 0.8265(19) 1 calc R U P A 1
H15B H 0.686230 0.746738 1.021683 0.083 Uiso 0.8265(19) 1 calc R U P A 1
C156 C 0.6886(9) 0.7611(17) 0.9163(8) 0.0694(18) Uani 0.1735(19) 1 d D . P A 2
H15C H 0.661367 0.718156 0.875966 0.083 Uiso 0.1735(19) 1 calc R U P A 2
H15D H 0.672169 0.799772 0.911137 0.083 Uiso 0.1735(19) 1 calc R U P A 2
Cl5A Cl 0.5033(7) 0.7686(5) 0.0344(5) 0.0534(3) Uani 0.1076(18) 1 d D . P B 2
Cl6A Cl 0.3462(11) 0.8350(7) 0.0272(6) 0.0751(4) Uani 0.1076(18) 1 d D . P B 2
C157 C 0.448(3) 0.8350(16) 0.0787(9) 0.0553(11) Uani 0.1076(18) 1 d D . P B 2
H15E H 0.499984 0.878906 0.098004 0.066 Uiso 0.1076(18) 1 calc R U P B 2
H15F H 0.422399 0.828509 0.113408 0.066 Uiso 0.1076(18) 1 calc R U P B 2
Cl5B Cl 0.46574(9) 0.76051(6) 0.07252(6) 0.0534(3) Uani 0.8924(18) 1 d D . P B 1
Cl6B Cl 0.42088(13) 0.85630(8) 0.02810(7) 0.0751(4) Uani 0.8924(18) 1 d D . P B 1
C158 C 0.3882(4) 0.8159(2) 0.0733(2) 0.0553(11) Uani 0.8924(18) 1 d D . P B 1
H15G H 0.393947 0.850981 0.117906 0.066 Uiso 0.8924(18) 1 calc R U P B 1
H15H H 0.315228 0.790023 0.056751 0.066 Uiso 0.8924(18) 1 calc R U P B 1
Cl7A Cl 0.15815(13) 0.92336(8) 0.26517(7) 0.0661(4) Uani 0.894(2) 1 d D . P C 1
Cl7B Cl 0.1914(13) -0.0890(8) 0.2513(7) 0.0661(4) Uani 0.106(2) 1 d D . P C 2
Cl8A Cl 0.32642(11) 1.03477(6) 0.35994(5) 0.0598(3) Uani 0.894(2) 1 d D . P C 1
Cl8B Cl 0.2827(9) -0.0270(5) 0.3751(4) 0.0598(3) Uani 0.106(2) 1 d D . P C 2
C159 C 0.2994(19) -0.0272(15) 0.3038(7) 0.0535(11) Uani 0.106(2) 1 d D . P C 2
H15I H 0.299080 0.017697 0.306198 0.064 Uiso 0.106(2) 1 calc R U P C 2
H15J H 0.364324 -0.040053 0.291784 0.064 Uiso 0.106(2) 1 calc R U P C 2
C160 C 0.2766(3) 0.9459(2) 0.3186(2) 0.0535(11) Uani 0.894(2) 1 d D . P C 1
H16A H 0.265529 0.928966 0.349649 0.064 Uiso 0.894(2) 1 calc R U P C 1
H16B H 0.327561 0.923804 0.294484 0.064 Uiso 0.894(2) 1 calc R U P C 1

loop_
_atom_site_aniso_label
_atom_site_aniso_U_11
_atom_site_aniso_U_22
_atom_site_aniso_U_33
_atom_site_aniso_U_23
_atom_site_aniso_U_13
_atom_site_aniso_U_12
Cu1 0.0224(2) 0.02067(18) 0.02517(19) 0.01382(15) 0.00882(15) 0.00685(15)
Cl1 0.0347(4) 0.0342(4) 0.0556(5) 0.0257(3) 0.0048(3) 0.0047(3)
N1 0.0112(9) 0.0181(9) 0.0160(9) 0.0079(8) 0.0051(7) 0.0017(7)
N2 0.0108(9) 0.0189(9) 0.0152(9) 0.0084(8) 0.0048(7) 0.0023(7)
C1 0.0099(11) 0.0192(11) 0.0170(10) 0.0080(9) 0.0041(8) 0.0013(9)
C2 0.0139(11) 0.0180(11) 0.0185(11) 0.0099(9) 0.0041(9) 0.0010(9)
C3 0.0133(11) 0.0173(10) 0.0201(11) 0.0098(9) 0.0045(9) 0.0021(9)
C4 0.0136(11) 0.0169(10) 0.0163(10) 0.0075(9) 0.0059(9) 0.0022(9)
C5 0.0120(11) 0.0197(11) 0.0189(11) 0.0092(9) 0.0049(9) 0.0026(9)
C6 0.0154(12) 0.0214(12) 0.0269(13) 0.0081(10) 0.0086(10) 0.0044(10)
C7 0.0176(13) 0.0247(12) 0.0255(13) 0.0031(11) 0.0079(10) 0.0023(10)
C8 0.0126(12) 0.0258(12) 0.0240(12) 0.0033(10) 0.0037(10) -0.0006(10)
C9 0.0133(12) 0.0229(11) 0.0209(11) 0.0097(10) 0.0067(9) 0.0033(9)
C10 0.0121(11) 0.0214(11) 0.0195(11) 0.0096(9) 0.0045(9) 0.0006(9)
C11 0.0102(11) 0.0204(11) 0.0218(11) 0.0060(9) 0.0022(9) -0.0015(9)
C12 0.0155(12) 0.0257(12) 0.0298(13) 0.0135(11) 0.0041(10) 0.0014(10)
C13 0.0179(13) 0.0279(13) 0.0424(16) 0.0160(12) 0.0029(12) 0.0036(11)
C14 0.0126(12) 0.0269(13) 0.0397(16) 0.0052(12) 0.0054(11) 0.0037(10)
C15 0.0149(13) 0.0313(14) 0.0283(13) 0.0064(11) 0.0080(11) 0.0009(11)
C16 0.0144(12) 0.0273(12) 0.0238(12) 0.0085(10) 0.0062(10) 0.0022(10)
C17 0.0106(11) 0.0208(11) 0.0251(12) 0.0099(10) 0.0084(9) 0.0018(9)
C18 0.0170(12) 0.0261(13) 0.0243(12) 0.0085(10) 0.0090(10) 0.0003(10)
C19 0.0271(15) 0.0222(13) 0.0339(15) 0.0052(11) 0.0160(12) -0.0001(11)
C20 0.0294(15) 0.0255(13) 0.0469(17) 0.0202(13) 0.0217(13) 0.0072(11)
C21 0.0289(15) 0.0327(14) 0.0395(16) 0.0235(13) 0.0174(13) 0.0117(12)
C22 0.0182(13) 0.0270(13) 0.0271(13) 0.0140(11) 0.0088(10) 0.0051(10)
C23 0.0226(15) 0.0323(15) 0.0360(16) -0.0042(13) 0.0092(12) 0.0039(12)
C24 0.0117(11) 0.0249(12) 0.0178(11) 0.0053(9) 0.0058(9) 0.0030(9)
C25 0.0128(12) 0.0217(11) 0.0187(11) 0.0038(9) 0.0023(9) -0.0002(9)
C26 0.0199(13) 0.0338(14) 0.0220(12) 0.0108(11) 0.0061(10) 0.0050(11)
C27 0.0282(15) 0.0351(15) 0.0242(13) 0.0139(11) 0.0035(11) 0.0039(12)
C28 0.0316(16) 0.0259(13) 0.0261(13) 0.0092(11) -0.0020(11) 0.0044(11)
C29 0.0211(14) 0.0287(13) 0.0316(14) 0.0069(11) 0.0024(11) 0.0083(11)
C30 0.0153(12) 0.0258(12) 0.0295(13) 0.0080(11) 0.0078(10) 0.0035(10)
C31 0.0101(11) 0.0261(12) 0.0237(12) 0.0093(10) 0.0069(9) 0.0037(10)
C32 0.0147(12) 0.0295(13) 0.0250(13) 0.0086(11) 0.0047(10) 0.0013(10)
C33 0.0164(13) 0.0316(14) 0.0341(15) 0.0083(12) 0.0037(11) 0.0001(11)
C34 0.0187(14) 0.0317(15) 0.0531(19) 0.0204(14) 0.0092(13) -0.0014(11)
C35 0.0238(15) 0.0463(18) 0.0479(18) 0.0298(15) 0.0114(13) 0.0021(13)
C36 0.0179(13) 0.0398(15) 0.0279(13) 0.0163(12) 0.0057(11) 0.0027(11)
C37 0.0141(11) 0.0183(10) 0.0140(10) 0.0078(9) 0.0050(9) 0.0024(9)
C38 0.0131(11) 0.0182(10) 0.0183(11) 0.0087(9) 0.0051(9) 0.0026(9)
C39 0.0149(12) 0.0242(12) 0.0185(11) 0.0107(10) 0.0071(9) 0.0021(9)
C40 0.0183(12) 0.0227(12) 0.0184(11) 0.0102(9) 0.0063(10) 0.0034(10)
C41 0.0145(12) 0.0242(12) 0.0179(11) 0.0095(9) 0.0030(9) 0.0015(9)
C42 0.0145(12) 0.0225(11) 0.0184(11) 0.0111(9) 0.0056(9) 0.0028(9)
C43 0.0135(11) 0.0203(11) 0.0173(11) 0.0073(9) 0.0051(9) 0.0004(9)
C44 0.0146(12) 0.0202(11) 0.0193(11) 0.0089(9) 0.0006(9) -0.0015(9)
C45 0.0303(15) 0.0321(14) 0.0328(15) 0.0154(12) 0.0140(12) 0.0115(12)
C46 0.052(2) 0.0264(14) 0.0427(17) 0.0180(13) 0.0127(15) 0.0145(14)
C47 0.0307(16) 0.0312(15) 0.0482(18) 0.0253(14) 0.0011(14) -0.0033(12)
C48 0.0218(15) 0.0463(18) 0.059(2) 0.0365(17) 0.0141(14) 0.0049(13)
C49 0.0175(13) 0.0334(14) 0.0514(18) 0.0278(14) 0.0122(12) 0.0071(11)
C50 0.0136(11) 0.0236(12) 0.0211(11) 0.0137(10) 0.0045(9) -0.0024(9)
C51 0.0204(13) 0.0242(12) 0.0222(12) 0.0118(10) -0.0004(10) -0.0028(10)
C52 0.0179(13) 0.0332(14) 0.0315(14) 0.0214(12) -0.0020(11) -0.0052(11)
C53 0.0170(13) 0.0348(14) 0.0409(15) 0.0283(13) 0.0094(11) 0.0042(11)
C54 0.0206(13) 0.0259(12) 0.0317(14) 0.0162(11) 0.0086(11) 0.0029(10)
C55 0.0171(12) 0.0245(12) 0.0225(12) 0.0123(10) 0.0036(10) 0.0004(10)
C56 0.0218(13) 0.0350(14) 0.0169(12) 0.0119(10) 0.0054(10) 0.0020(11)
C57 0.0137(12) 0.0256(12) 0.0189(11) 0.0121(10) 0.0048(9) 0.0004(9)
C58 0.0144(12) 0.0279(13) 0.0210(12) 0.0113(10) 0.0061(10) 0.0001(10)
C59 0.0171(12) 0.0299(13) 0.0240(12) 0.0127(11) 0.0066(10) 0.0029(10)
C60 0.0256(14) 0.0283(14) 0.0357(15) 0.0152(12) 0.0113(12) 0.0048(11)
C61 0.0317(16) 0.0267(14) 0.0344(15) 0.0078(12) 0.0102(13) -0.0021(12)
C62 0.0289(16) 0.0380(16) 0.0232(13) 0.0091(12) 0.0036(12) -0.0076(13)
C63 0.0243(14) 0.0367(15) 0.0217(13) 0.0145(11) 0.0031(11) -0.0049(12)
C64 0.0154(12) 0.0339(13) 0.0173(11) 0.0145(10) 0.0033(9) 0.0041(10)
C65 0.0145(13) 0.0410(15) 0.0307(14) 0.0239(12) 0.0056(10) 0.0032(11)
C66 0.0189(14) 0.0572(19) 0.0388(16) 0.0332(15) 0.0111(12) 0.0108(13)
C67 0.0265(15) 0.0520(18) 0.0477(18) 0.0347(16) 0.0161(14) 0.0204(14)
C68 0.0256(15) 0.0397(16) 0.0426(17) 0.0274(14) 0.0095(13) 0.0097(12)
C69 0.0144(12) 0.0354(14) 0.0281(13) 0.0188(11) 0.0054(10) 0.0035(11)
C70 0.0341(16) 0.0263(13) 0.0355(15) 0.0169(12) 0.0161(13) 0.0097(12)
C71 0.0345(16) 0.0317(15) 0.0354(15) 0.0191(12) 0.0129(13) 0.0116(12)
C72 0.0332(16) 0.0266(13) 0.0341(15) 0.0144(12) 0.0135(12) 0.0077(12)
C73 0.0339(17) 0.0395(16) 0.0408(17) 0.0201(14) 0.0106(14) 0.0073(14)
C74 0.0340(18) 0.0399(17) 0.0484(19) 0.0194(15) 0.0134(15) -0.0034(14)
C75 0.0421(19) 0.0295(15) 0.0523(19) 0.0227(14) 0.0222(16) 0.0034(13)
C76 0.0436(19) 0.0283(14) 0.0479(18) 0.0222(14) 0.0219(15) 0.0108(13)
C77 0.0330(16) 0.0268(13) 0.0359(15) 0.0166(12) 0.0151(13) 0.0079(12)
Cu2 0.01697(19) 0.01870(18) 0.02315(19) 0.00921(14) 0.00877(14) -0.00136(14)
Cl2 0.0279(4) 0.0517(4) 0.0263(3) 0.0193(3) 0.0116(3) 0.0083(3)
N3 0.0128(10) 0.0170(9) 0.0156(9) 0.0082(8) 0.0035(7) -0.0010(8)
N4 0.0188(11) 0.0156(9) 0.0195(10) 0.0077(8) 0.0062(8) 0.0001(8)
C78 0.0168(12) 0.0175(11) 0.0144(10) 0.0066(9) 0.0038(9) 0.0023(9)
C79 0.0164(12) 0.0208(11) 0.0185(11) 0.0094(9) 0.0050(9) -0.0030(9)
C80 0.0199(13) 0.0189(11) 0.0193(11) 0.0087(9) 0.0055(9) -0.0035(9)
C81 0.0137(11) 0.0158(10) 0.0173(11) 0.0078(9) 0.0075(9) 0.0019(9)
C82 0.0142(11) 0.0199(11) 0.0175(11) 0.0099(9) 0.0058(9) 0.0020(9)
C83 0.0150(11) 0.0194(11) 0.0154(10) 0.0071(9) 0.0051(9) 0.0011(9)
C84 0.0176(12) 0.0196(11) 0.0185(11) 0.0094(9) 0.0073(9) 0.0028(9)
C85 0.0162(12) 0.0209(11) 0.0191(11) 0.0105(9) 0.0048(9) 0.0038(9)
C86 0.0156(12) 0.0208(11) 0.0165(11) 0.0090(9) 0.0056(9) 0.0019(9)
C87 0.0170(12) 0.0179(10) 0.0165(11) 0.0079(9) 0.0040(9) 0.0032(9)
C88 0.0179(12) 0.0191(11) 0.0197(11) 0.0100(9) 0.0018(10) 0.0045(9)
C89 0.0236(14) 0.0404(15) 0.0232(13) 0.0183(12) 0.0031(11) -0.0027(12)
C90 0.0227(15) 0.0489(18) 0.0351(16) 0.0231(14) 0.0004(12) -0.0086(13)
C91 0.0261(15) 0.0340(15) 0.0278(14) 0.0136(12) -0.0047(11) -0.0021(12)
C92 0.0303(15) 0.0295(13) 0.0187(12) 0.0072(10) 0.0015(11) 0.0049(12)
C93 0.0220(13) 0.0240(12) 0.0217(12) 0.0079(10) 0.0047(10) 0.0038(10)
C94 0.0206(12) 0.0195(11) 0.0140(10) 0.0076(9) 0.0011(9) 0.0004(9)
C95 0.0258(14) 0.0249(12) 0.0239(12) 0.0133(10) 0.0022(11) 0.0031(11)
C96 0.0397(17) 0.0272(13) 0.0312(14) 0.0183(12) 0.0034(13) -0.0002(12)
C97 0.0351(17) 0.0382(16) 0.0299(14) 0.0216(13) 0.0043(12) -0.0078(13)
C98 0.0223(14) 0.0406(16) 0.0263(13) 0.0158(12) 0.0080(11) 0.0007(12)
C99 0.0243(14) 0.0260(12) 0.0217(12) 0.0120(10) 0.0074(10) 0.0046(10)
C100 0.0232(13) 0.0203(12) 0.0215(12) 0.0101(10) 0.0047(10) 0.0034(10)
C101 0.0189(12) 0.0185(11) 0.0161(11) 0.0065(9) 0.0031(9) 0.0026(9)
C102 0.0199(13) 0.0228(12) 0.0201(11) 0.0121(10) 0.0009(10) 0.0020(10)
C103 0.0258(14) 0.0247(12) 0.0249(13) 0.0114(10) 0.0069(11) 0.0006(11)
C104 0.0283(16) 0.0385(16) 0.0392(16) 0.0239(13) 0.0138(13) 0.0052(12)
C105 0.0225(15) 0.0424(17) 0.0488(18) 0.0291(15) 0.0043(13) -0.0039(13)
C106 0.0345(18) 0.0295(15) 0.0492(19) 0.0147(14) 0.0023(15) -0.0093(13)
C107 0.0289(16) 0.0238(13) 0.0383(16) 0.0091(12) 0.0066(13) -0.0008(12)
C108 0.0237(13) 0.0200(11) 0.0158(11) 0.0070(9) 0.0055(10) 0.0050(10)
C109 0.0251(14) 0.0257(12) 0.0222(12) 0.0102(10) 0.0036(11) 0.0037(11)
C110 0.0348(16) 0.0322(14) 0.0214(12) 0.0130(11) 0.0005(11) 0.0096(12)
C111 0.0457(18) 0.0312(14) 0.0229(13) 0.0159(11) 0.0132(12) 0.0120(13)
C112 0.0304(15) 0.0304(14) 0.0272(13) 0.0143(11) 0.0133(12) 0.0064(12)
C113 0.0238(14) 0.0287(13) 0.0218(12) 0.0116(10) 0.0054(10) 0.0044(11)
C114 0.0224(13) 0.0142(10) 0.0191(11) 0.0065(9) 0.0084(10) 0.0012(9)
C115 0.0247(13) 0.0167(11) 0.0177(11) 0.0054(9) 0.0055(10) 0.0007(10)
C116 0.0251(14) 0.0230(12) 0.0221(12) 0.0079(10) 0.0053(10) 0.0049(10)
C117 0.0296(15) 0.0215(12) 0.0230(13) 0.0074(10) 0.0094(11) 0.0067(11)
C118 0.0317(15) 0.0212(12) 0.0164(11) 0.0060(9) 0.0064(10) 0.0063(11)
C119 0.0273(14) 0.0165(11) 0.0206(12) 0.0077(9) 0.0064(10) 0.0024(10)
C120 0.0224(13) 0.0216(12) 0.0174(11) 0.0059(9) 0.0049(10) 0.0001(10)
C121 0.0208(13) 0.0247(12) 0.0221(12) 0.0117(10) 0.0052(10) 0.0038(10)
C122 0.048(2) 0.0320(15) 0.0254(14) 0.0134(12) 0.0009(13) -0.0094(14)
C123 0.061(3) 0.045(2) 0.044(2) 0.0243(17) -0.0053(18) -0.0251(18)
C124 0.045(2) 0.055(2) 0.047(2) 0.0353(18) 0.0077(16) -0.0090(17)
C125 0.0326(16) 0.0450(17) 0.0316(15) 0.0248(13) 0.0091(12) 0.0084(13)
C126 0.0213(13) 0.0304(13) 0.0237(13) 0.0136(11) 0.0057(10) 0.0061(11)
C127 0.0244(15) 0.0453(16) 0.0181(12) 0.0126(12) 0.0049(11) -0.0040(12)
C128 0.0296(17) 0.066(2) 0.0273(15) 0.0098(15) 0.0077(13) 0.0136(16)
C129 0.037(2) 0.117(4) 0.0335(18) 0.025(2) 0.0143(16) 0.030(2)
C130 0.031(2) 0.111(4) 0.0361(19) 0.024(2) 0.0101(16) -0.019(2)
C131 0.045(2) 0.086(3) 0.041(2) 0.033(2) -0.0015(17) -0.029(2)
C132 0.048(2) 0.052(2) 0.0287(15) 0.0201(15) -0.0006(14) -0.0191(16)
C133 0.0344(16) 0.0391(16) 0.0233(13) 0.0075(12) 0.0104(12) 0.0153(13)
C134 0.0289(14) 0.0181(11) 0.0178(11) 0.0045(9) 0.0061(10) 0.0049(10)
C135 0.0204(13) 0.0229(12) 0.0236(12) 0.0100(10) 0.0043(10) 0.0025(10)
C136 0.0331(16) 0.0253(13) 0.0237(13) 0.0110(11) 0.0045(11) 0.0037(11)
C137 0.0285(15) 0.0375(15) 0.0237(13) 0.0123(12) 0.0041(11) -0.0008(12)
C138 0.0286(16) 0.0521(18) 0.0360(16) 0.0307(15) 0.0082(13) 0.0041(14)
C139 0.0360(17) 0.0389(16) 0.0469(18) 0.0312(15) 0.0118(14) 0.0070(13)
C140 0.0308(16) 0.0257(13) 0.0359(15) 0.0156(12) 0.0079(12) 0.0035(11)
C141 0.0330(15) 0.0232(12) 0.0156(11) 0.0036(10) 0.0067(11) -0.0009(11)
C142 0.0315(16) 0.0307(14) 0.0346(15) 0.0056(12) 0.0120(13) 0.0087(12)
C143 0.0335(18) 0.0449(19) 0.0435(19) 0.0055(15) 0.0163(15) 0.0045(15)
C144 0.043(2) 0.049(2) 0.0338(17) 0.0106(15) 0.0131(15) -0.0079(16)
C145 0.062(3) 0.0414(18) 0.0377(17) 0.0232(15) 0.0021(17) -0.0055(17)
C146 0.0420(19) 0.0331(15) 0.0310(15) 0.0163(13) -0.0064(13) -0.0048(13)
C147 0.0237(14) 0.0257(13) 0.0291(13) 0.0124(11) 0.0096(11) 0.0030(11)
C148 0.0193(13) 0.0246(12) 0.0272(13) 0.0128(10) 0.0086(10) 0.0017(10)
C149 0.0166(12) 0.0217(11) 0.0277(13) 0.0130(10) 0.0056(10) 0.0023(10)
C150 0.0202(13) 0.0244(12) 0.0270(13) 0.0105(10) 0.0078(11) -0.0006(10)
C151 0.0222(14) 0.0282(13) 0.0326(14) 0.0170(11) 0.0131(11) 0.0055(11)
C152 0.0153(12) 0.0279(13) 0.0380(15) 0.0203(12) 0.0086(11) 0.0024(10)
C153 0.0196(13) 0.0274(13) 0.0282(13) 0.0139(11) 0.0002(11) 0.0014(10)
C154 0.0205(13) 0.0283(13) 0.0248(12) 0.0161(11) 0.0070(10) 0.0054(10)
Cl3A 0.0671(8) 0.0728(8) 0.0861(10) 0.0523(8) 0.0299(7) 0.0134(7)
Cl3B 0.0671(8) 0.0728(8) 0.0861(10) 0.0523(8) 0.0299(7) 0.0134(7)
Cl4A 0.0691(9) 0.0693(8) 0.0709(9) 0.0214(7) -0.0011(7) 0.0121(7)
Cl4B 0.0691(9) 0.0693(8) 0.0709(9) 0.0214(7) -0.0011(7) 0.0121(7)
C155 0.039(3) 0.095(4) 0.044(3) 0.019(3) -0.014(2) -0.010(3)
C156 0.039(3) 0.095(4) 0.044(3) 0.019(3) -0.014(2) -0.010(3)
Cl5A 0.0467(6) 0.0552(6) 0.0628(6) 0.0309(5) 0.0176(5) 0.0104(5)
Cl6A 0.0838(10) 0.0874(9) 0.0739(8) 0.0544(8) 0.0168(7) 0.0210(8)
C157 0.068(3) 0.045(2) 0.050(2) 0.022(2) 0.011(2) 0.011(2)
Cl5B 0.0467(6) 0.0552(6) 0.0628(6) 0.0309(5) 0.0176(5) 0.0104(5)
Cl6B 0.0838(10) 0.0874(9) 0.0739(8) 0.0544(8) 0.0168(7) 0.0210(8)
C158 0.068(3) 0.045(2) 0.050(2) 0.022(2) 0.011(2) 0.011(2)
Cl7A 0.0732(10) 0.0724(9) 0.0596(8) 0.0414(7) 0.0098(6) 0.0058(7)
Cl7B 0.0732(10) 0.0724(9) 0.0596(8) 0.0414(7) 0.0098(6) 0.0058(7)
Cl8A 0.0807(8) 0.0551(6) 0.0387(5) 0.0174(4) 0.0128(5) 0.0174(6)
Cl8B 0.0807(8) 0.0551(6) 0.0387(5) 0.0174(4) 0.0128(5) 0.0174(6)
C159 0.042(2) 0.049(2) 0.090(4) 0.045(2) 0.028(2) 0.0174(19)
C160 0.042(2) 0.049(2) 0.090(4) 0.045(2) 0.028(2) 0.0174(19)

loop_
_atom_type_symbol
_atom_type_description
_atom_type_scat_dispersion_real
_atom_type_scat_dispersion_imag
_atom_type_scat_source
C C 0.0181 0.0091 'International Tables Vol C Tables 4.2.6.8 and 6.1.1.4'
H H 0.0000 0.0000 'International Tables Vol C Tables 4.2.6.8 and 6.1.1.4'
Cl Cl 0.3639 0.7018 'International Tables Vol C Tables 4.2.6.8 and 6.1.1.4'
Cu Cu -1.9646 0.5888 'International Tables Vol C Tables 4.2.6.8 and 6.1.1.4'
N N 0.0311 0.0180 'International Tables Vol C Tables 4.2.6.8 and 6.1.1.4'

loop_
_exptl_crystal_face_index_h
_exptl_crystal_face_index_k
_exptl_crystal_face_index_l
_exptl_crystal_face_perp_dist
1 -12 13 0.0312
-1 12 -13 0.0312
9 -2 -1 0.1460
-9 2 1 0.1460
1 11 3 0.0366
-1 -11 -3 0.0366

loop_
_geom_angle_atom_site_label_1
_geom_angle_atom_site_label_2
_geom_angle_atom_site_label_3
_geom_angle
_geom_angle_site_symmetry_1
_geom_angle_site_symmetry_3
_geom_angle_publ_flag
C70 Cu1 C1 170.33(12) . . ?
C1 N1 C2 111.41(19) . . ?
C1 N1 C4 122.3(2) . . ?
C2 N1 C4 125.7(2) . . ?
C1 N2 C3 111.4(2) . . ?
C1 N2 C37 124.9(2) . . ?
C3 N2 C37 123.7(2) . . ?
N1 C1 Cu1 124.92(17) . . ?
N1 C1 N2 104.0(2) . . ?
N2 C1 Cu1 130.55(18) . . ?
N1 C2 H2 126.6 . . ?
C3 C2 N1 106.7(2) . . ?
C3 C2 H2 126.6 . . ?
N2 C3 H3 126.8 . . ?
C2 C3 N2 106.5(2) . . ?
C2 C3 H3 126.8 . . ?
C5 C4 N1 120.1(2) . . ?
C9 C4 N1 118.2(2) . . ?
C9 C4 C5 121.7(2) . . ?
C4 C5 C10 120.5(2) . . ?
C6 C5 C4 117.7(2) . . ?
C6 C5 C10 121.8(2) . . ?
C5 C6 H6 118.9 . . ?
C7 C6 C5 122.1(2) . . ?
C7 C6 H6 118.9 . . ?
C6 C7 C23 120.2(3) . . ?
C8 C7 C6 118.3(2) . . ?
C8 C7 C23 121.6(3) . . ?
C7 C8 H8 119.0 . . ?
C7 C8 C9 122.1(2) . . ?
C9 C8 H8 119.0 . . ?
C4 C9 C8 118.2(2) . . ?
C4 C9 C24 120.8(2) . . ?
C8 C9 C24 120.9(2) . . ?
C5 C10 H10 107.2 . . ?
C11 C10 C5 111.1(2) . . ?
C11 C10 H10 107.2 . . ?
C11 C10 C17 112.7(2) . . ?
C17 C10 C5 111.0(2) . . ?
C17 C10 H10 107.2 . . ?
C12 C11 C10 119.5(2) . . ?
C12 C11 C16 118.6(2) . . ?
C16 C11 C10 121.8(2) . . ?
C11 C12 H12 119.6 . . ?
C11 C12 C13 120.9(3) . . ?
C13 C12 H12 119.6 . . ?
C12 C13 H13 119.9 . . ?
C14 C13 C12 120.1(3) . . ?
C14 C13 H13 119.9 . . ?
C13 C14 H14 120.2 . . ?
C15 C14 C13 119.6(3) . . ?
C15 C14 H14 120.2 . . ?
C14 C15 H15 119.8 . . ?
C14 C15 C16 120.4(3) . . ?
C16 C15 H15 119.8 . . ?
C11 C16 C15 120.4(3) . . ?
C11 C16 H16 119.8 . . ?
C15 C16 H16 119.8 . . ?
C18 C17 C10 118.6(2) . . ?
C22 C17 C10 122.5(2) . . ?
C22 C17 C18 118.9(2) . . ?
C17 C18 H18 119.8 . . ?
C19 C18 C17 120.4(3) . . ?
C19 C18 H18 119.8 . . ?
C18 C19 H19 119.8 . . ?
C20 C19 C18 120.5(3) . . ?
C20 C19 H19 119.8 . . ?
C19 C20 H20 120.3 . . ?
C19 C20 C21 119.4(3) . . ?
C21 C20 H20 120.3 . . ?
C20 C21 H21 119.8 . . ?
C20 C21 C22 120.4(3) . . ?
C22 C21 H21 119.8 . . ?
C17 C22 C21 120.4(3) . . ?
C17 C22 H22 119.8 . . ?
C21 C22 H22 119.8 . . ?
C7 C23 H23A 109.5 . . ?
C7 C23 H23B 109.5 . . ?
C7 C23 H23C 109.5 . . ?
H23A C23 H23B 109.5 . . ?
H23A C23 H23C 109.5 . . ?
H23B C23 H23C 109.5 . . ?
C9 C24 H24 106.3 . . ?
C9 C24 C25 112.1(2) . . ?
C25 C24 H24 106.3 . . ?
C31 C24 C9 110.8(2) . . ?
C31 C24 H24 106.3 . . ?
C31 C24 C25 114.6(2) . . ?
C26 C25 C24 123.6(2) . . ?
C26 C25 C30 117.6(3) . . ?
C30 C25 C24 118.7(2) . . ?
C25 C26 H26 119.4 . . ?
C27 C26 C25 121.1(3) . . ?
C27 C26 H26 119.4 . . ?
C26 C27 H27 119.8 . . ?
C28 C27 C26 120.4(3) . . ?
C28 C27 H27 119.8 . . ?
C27 C28 H28 120.3 . . ?
C27 C28 C29 119.4(3) . . ?
C29 C28 H28 120.3 . . ?
C28 C29 H29 120.0 . . ?
C28 C29 C30 120.0(3) . . ?
C30 C29 H29 120.0 . . ?
C25 C30 H30 119.3 . . ?
C29 C30 C25 121.4(3) . . ?
C29 C30 H30 119.3 . . ?
C32 C31 C24 122.2(2) . . ?
C36 C31 C24 119.1(2) . . ?
C36 C31 C32 118.7(3) . . ?
C31 C32 H32 119.7 . . ?
C33 C32 C31 120.6(3) . . ?
C33 C32 H32 119.7 . . ?
C32 C33 H33 120.0 . . ?
C32 C33 C34 120.1(3) . . ?
C34 C33 H33 120.0 . . ?
C33 C34 H34 120.2 . . ?
C35 C34 C33 119.5(3) . . ?
C35 C34 H34 120.2 . . ?
C34 C35 H35 119.8 . . ?
C34 C35 C36 120.4(3) . . ?
C36 C35 H35 119.8 . . ?
C31 C36 H36 119.7 . . ?
C35 C36 C31 120.6(3) . . ?
C35 C36 H36 119.7 . . ?
C38 C37 N2 119.9(2) . . ?
C42 C37 N2 118.2(2) . . ?
C42 C37 C38 121.8(2) . . ?
C37 C38 C43 122.6(2) . . ?
C39 C38 C37 117.6(2) . . ?
C39 C38 C43 119.9(2) . . ?
C38 C39 H39 118.8 . . ?
C40 C39 C38 122.4(2) . . ?
C40 C39 H39 118.8 . . ?
C39 C40 C41 118.2(2) . . ?
C39 C40 C56 120.8(2) . . ?
C41 C40 C56 121.0(2) . . ?
C40 C41 H41 119.0 . . ?
C40 C41 C42 122.1(2) . . ?
C42 C41 H41 119.0 . . ?
C37 C42 C57 121.4(2) . . ?
C41 C42 C37 117.9(2) . . ?
C41 C42 C57 120.6(2) . . ?
C38 C43 H43 107.0 . . ?
C38 C43 C44 110.9(2) . . ?
C38 C43 C50 113.1(2) . . ?
C44 C43 H43 107.0 . . ?
C50 C43 H43 107.0 . . ?
C50 C43 C44 111.5(2) . . ?
C45 C44 C43 119.9(2) . . ?
C45 C44 C49 118.3(2) . . ?
C49 C44 C43 121.8(2) . . ?
C44 C45 H45 119.5 . . ?
C46 C45 C44 121.1(3) . . ?
C46 C45 H45 119.5 . . ?
C45 C46 H46 119.9 . . ?
C47 C46 C45 120.3(3) . . ?
C47 C46 H46 119.9 . . ?
C46 C47 H47 120.1 . . ?
C46 C47 C48 119.8(3) . . ?
C48 C47 H47 120.1 . . ?
C47 C48 H48 120.1 . . ?
C47 C48 C49 119.9(3) . . ?
C49 C48 H48 120.1 . . ?
C44 C49 H49 119.7 . . ?
C48 C49 C44 120.6(3) . . ?
C48 C49 H49 119.7 . . ?
C51 C50 C43 117.8(2) . . ?
C55 C50 C43 123.7(2) . . ?
C55 C50 C51 118.3(2) . . ?
C50 C51 H51 119.2 . . ?
C52 C51 C50 121.6(3) . . ?
C52 C51 H51 119.2 . . ?
C51 C52 H52 120.1 . . ?
C51 C52 C53 119.9(3) . . ?
C53 C52 H52 120.1 . . ?
C52 C53 H53 120.1 . . ?
C52 C53 C54 119.7(3) . . ?
C54 C53 H53 120.1 . . ?
C53 C54 H54 119.9 . . ?
C53 C54 C55 120.2(3) . . ?
C55 C54 H54 119.9 . . ?
C50 C55 C54 120.3(2) . . ?
C50 C55 H55 119.8 . . ?
C54 C55 H55 119.8 . . ?
C40 C56 H56A 109.5 . . ?
C40 C56 H56B 109.5 . . ?
C40 C56 H56C 109.5 . . ?
H56A C56 H56B 109.5 . . ?
H56A C56 H56C 109.5 . . ?
H56B C56 H56C 109.5 . . ?
C42 C57 H57 105.7 . . ?
C58 C57 C42 111.1(2) . . ?
C58 C57 H57 105.7 . . ?
C58 C57 C64 115.9(2) . . ?
C64 C57 C42 112.1(2) . . ?
C64 C57 H57 105.7 . . ?
C59 C58 C57 118.9(2) . . ?
C63 C58 C57 122.8(2) . . ?
C63 C58 C59 118.2(3) . . ?
C58 C59 H59 119.2 . . ?
C60 C59 C58 121.5(3) . . ?
C60 C59 H59 119.2 . . ?
C59 C60 H60 120.3 . . ?
C59 C60 C61 119.4(3) . . ?
C61 C60 H60 120.3 . . ?
C60 C61 H61 120.2 . . ?
C62 C61 C60 119.7(3) . . ?
C62 C61 H61 120.2 . . ?
C61 C62 H62 119.6 . . ?
C61 C62 C63 120.8(3) . . ?
C63 C62 H62 119.6 . . ?
C58 C63 H63 119.8 . . ?
C62 C63 C58 120.4(3) . . ?
C62 C63 H63 119.8 . . ?
C65 C64 C57 120.2(2) . . ?
C69 C64 C57 121.4(2) . . ?
C69 C64 C65 117.8(3) . . ?
C64 C65 H65 119.7 . . ?
C64 C65 C66 120.7(3) . . ?
C66 C65 H65 119.7 . . ?
C65 C66 H66 119.8 . . ?
C67 C66 C65 120.4(3) . . ?
C67 C66 H66 119.8 . . ?
C66 C67 H67 120.1 . . ?
C68 C67 C66 119.7(3) . . ?
C68 C67 H67 120.1 . . ?
C67 C68 H68 120.0 . . ?
C67 C68 C69 120.0(3) . . ?
C69 C68 H68 120.0 . . ?
C64 C69 C68 121.4(3) . . ?
C64 C69 H69 119.3 . . ?
C68 C69 H69 119.3 . . ?
C71 C70 Cu1 170.3(3) . . ?
C70 C71 C72 177.2(3) . . ?
C73 C72 C71 120.4(3) . . ?
C77 C72 C71 122.9(3) . . ?
C77 C72 C73 116.7(3) . . ?
C72 C73 H73 119.3 . . ?
C74 C73 C72 121.4(3) . . ?
C74 C73 H73 119.3 . . ?
C73 C74 H74 120.0 . . ?
C73 C74 C75 120.0(3) . . ?
C75 C74 H74 120.0 . . ?
C74 C75 H75 119.7 . . ?
C76 C75 C74 120.5(3) . . ?
C76 C75 H75 119.7 . . ?
C75 C76 H76 120.4 . . ?
C75 C76 C77 119.2(3) . . ?
C77 C76 H76 120.4 . . ?
C72 C77 Cl1 119.5(2) . . ?
C76 C77 Cl1 118.4(3) . . ?
C76 C77 C72 122.1(3) . . ?
C147 Cu2 C78 174.00(12) . . ?
C78 N3 C79 111.8(2) . . ?
C78 N3 C81 119.96(19) . . ?
C79 N3 C81 128.3(2) . . ?
C78 N4 C80 112.0(2) . . ?
C78 N4 C114 118.5(2) . . ?
C80 N4 C114 129.3(2) . . ?
N3 C78 Cu2 127.74(18) . . ?
N4 C78 Cu2 128.73(19) . . ?
N4 C78 N3 103.4(2) . . ?
N3 C79 H79 126.7 . . ?
C80 C79 N3 106.6(2) . . ?
C80 C79 H79 126.7 . . ?
N4 C80 H80 126.9 . . ?
C79 C80 N4 106.2(2) . . ?
C79 C80 H80 126.9 . . ?
C82 C81 N3 118.3(2) . . ?
C86 C81 N3 118.8(2) . . ?
C86 C81 C82 122.8(2) . . ?
C81 C82 C87 118.8(2) . . ?
C83 C82 C81 117.7(2) . . ?
C83 C82 C87 123.5(2) . . ?
C82 C83 H83 119.3 . . ?
C82 C83 C84 121.5(2) . . ?
C84 C83 H83 119.3 . . ?
C83 C84 C100 120.7(2) . . ?
C85 C84 C83 119.0(2) . . ?
C85 C84 C100 120.3(2) . . ?
C84 C85 H85 119.2 . . ?
C86 C85 C84 121.5(2) . . ?
C86 C85 H85 119.2 . . ?
C81 C86 C101 119.9(2) . . ?
C85 C86 C81 117.5(2) . . ?
C85 C86 C101 122.6(2) . . ?
C82 C87 H87 106.1 . . ?
C88 C87 C82 114.3(2) . . ?
C88 C87 H87 106.1 . . ?
C94 C87 C82 110.3(2) . . ?
C94 C87 H87 106.1 . . ?
C94 C87 C88 113.3(2) . . ?
C89 C88 C87 119.8(2) . . ?
C93 C88 C87 121.6(2) . . ?
C93 C88 C89 118.6(2) . . ?
C88 C89 H89 119.9 . . ?
C88 C89 C90 120.2(3) . . ?
C90 C89 H89 119.9 . . ?
C89 C90 H90 119.9 . . ?
C91 C90 C89 120.1(3) . . ?
C91 C90 H90 119.9 . . ?
C90 C91 H91 120.1 . . ?
C92 C91 C90 119.9(3) . . ?
C92 C91 H91 120.1 . . ?
C91 C92 H92 120.0 . . ?
C91 C92 C93 119.9(3) . . ?
C93 C92 H92 120.0 . . ?
C88 C93 C92 121.2(3) . . ?
C88 C93 H93 119.4 . . ?
C92 C93 H93 119.4 . . ?
C95 C94 C87 119.9(2) . . ?
C95 C94 C99 118.6(2) . . ?
C99 C94 C87 121.4(2) . . ?
C94 C95 H95 119.6 . . ?
C96 C95 C94 120.9(3) . . ?
C96 C95 H95 119.6 . . ?
C95 C96 H96 120.0 . . ?
C95 C96 C97 119.9(3) . . ?
C97 C96 H96 120.0 . . ?
C96 C97 H97 120.1 . . ?
C98 C97 C96 119.9(3) . . ?
C98 C97 H97 120.1 . . ?
C97 C98 H98 119.9 . . ?
C97 C98 C99 120.2(3) . . ?
C99 C98 H98 119.9 . . ?
C94 C99 H99 119.7 . . ?
C98 C99 C94 120.5(3) . . ?
C98 C99 H99 119.7 . . ?
C84 C100 H10A 109.5 . . ?
C84 C100 H10B 109.5 . . ?
C84 C100 H10C 109.5 . . ?
H10A C100 H10B 109.5 . . ?
H10A C100 H10C 109.5 . . ?
H10B C100 H10C 109.5 . . ?
C86 C101 H101 105.0 . . ?
C86 C101 C102 111.9(2) . . ?
C86 C101 C108 113.9(2) . . ?
C102 C101 H101 105.0 . . ?
C102 C101 C108 114.7(2) . . ?
C108 C101 H101 105.0 . . ?
C103 C102 C101 123.4(2) . . ?
C103 C102 C107 118.2(3) . . ?
C107 C102 C101 118.4(2) . . ?
C102 C103 H103 119.6 . . ?
C102 C103 C104 120.9(3) . . ?
C104 C103 H103 119.6 . . ?
C103 C104 H104 119.9 . . ?
C105 C104 C103 120.1(3) . . ?
C105 C104 H104 119.9 . . ?
C104 C105 H105 120.1 . . ?
C106 C105 C104 119.7(3) . . ?
C106 C105 H105 120.1 . . ?
C105 C106 H106 120.0 . . ?
C105 C106 C107 120.0(3) . . ?
C107 C106 H106 120.0 . . ?
C102 C107 C106 121.1(3) . . ?
C102 C107 H107 119.4 . . ?
C106 C107 H107 119.4 . . ?
C109 C108 C101 122.5(2) . . ?
C109 C108 C113 118.5(2) . . ?
C113 C108 C101 118.4(2) . . ?
C108 C109 H109 119.7 . . ?
C108 C109 C110 120.6(3) . . ?
C110 C109 H109 119.7 . . ?
C109 C110 H110 119.8 . . ?
C111 C110 C109 120.5(3) . . ?
C111 C110 H110 119.8 . . ?
C110 C111 H111 120.4 . . ?
C112 C111 C110 119.3(3) . . ?
C112 C111 H111 120.4 . . ?
C111 C112 H112 119.9 . . ?
C111 C112 C113 120.2(3) . . ?
C113 C112 H112 119.9 . . ?
C108 C113 H113 119.6 . . ?
C112 C113 C108 120.8(3) . . ?
C112 C113 H113 119.6 . . ?
C115 C114 N4 118.9(2) . . ?
C115 C114 C119 123.0(2) . . ?
C119 C114 N4 117.8(2) . . ?
C114 C115 C116 117.7(2) . . ?
C114 C115 C120 120.8(2) . . ?
C116 C115 C120 121.5(3) . . ?
C115 C116 H116 119.2 . . ?
C115 C116 C117 121.5(3) . . ?
C117 C116 H116 119.2 . . ?
C116 C117 C133 120.1(3) . . ?
C118 C117 C116 118.6(3) . . ?
C118 C117 C133 121.3(3) . . ?
C117 C118 H118 119.0 . . ?
C117 C118 C119 122.0(2) . . ?
C119 C118 H118 119.0 . . ?
C114 C119 C134 119.3(2) . . ?
C118 C119 C114 117.0(3) . . ?
C118 C119 C134 123.7(2) . . ?
C115 C120 H120 105.5 . . ?
C121 C120 C115 112.2(2) . . ?
C121 C120 H120 105.5 . . ?
C127 C120 C115 112.5(2) . . ?
C127 C120 H120 105.5 . . ?
C127 C120 C121 114.7(2) . . ?
C122 C121 C120 123.3(2) . . ?
C122 C121 C126 117.8(3) . . ?
C126 C121 C120 118.7(2) . . ?
C121 C122 H122 119.5 . . ?
C123 C122 C121 121.1(3) . . ?
C123 C122 H122 119.5 . . ?
C122 C123 H123 119.8 . . ?
C122 C123 C124 120.3(3) . . ?
C124 C123 H123 119.8 . . ?
C123 C124 H124 120.2 . . ?
C125 C124 C123 119.5(3) . . ?
C125 C124 H124 120.2 . . ?
C124 C125 H125 119.9 . . ?
C124 C125 C126 120.3(3) . . ?
C126 C125 H125 119.9 . . ?
C121 C126 H126 119.5 . . ?
C125 C126 C121 121.0(3) . . ?
C125 C126 H126 119.5 . . ?
C128 C127 C120 122.6(3) . . ?
C128 C127 C132 119.3(3) . . ?
C132 C127 C120 118.1(3) . . ?
C127 C128 H128 120.3 . . ?
C127 C128 C129 119.5(4) . . ?
C129 C128 H128 120.3 . . ?
C128 C129 H129 120.4 . . ?
C130 C129 C128 119.2(5) . . ?
C130 C129 H129 120.4 . . ?
C129 C130 H130 119.1 . . ?
C131 C130 C129 121.7(4) . . ?
C131 C130 H130 119.1 . . ?
C130 C131 H131 120.8 . . ?
C132 C131 C130 118.4(5) . . ?
C132 C131 H131 120.8 . . ?
C127 C132 H132 119.1 . . ?
C131 C132 C127 121.8(5) . . ?
C131 C132 H132 119.1 . . ?
C117 C133 H13A 109.5 . . ?
C117 C133 H13B 109.5 . . ?
C117 C133 H13C 109.5 . . ?
H13A C133 H13B 109.5 . . ?
H13A C133 H13C 109.5 . . ?
H13B C133 H13C 109.5 . . ?
C119 C134 H134 105.3 . . ?
C119 C134 C141 112.3(2) . . ?
C135 C134 C119 116.0(2) . . ?
C135 C134 H134 105.3 . . ?
C135 C134 C141 111.7(2) . . ?
C141 C134 H134 105.3 . . ?
C136 C135 C134 121.9(2) . . ?
C136 C135 C140 118.2(3) . . ?
C140 C135 C134 119.7(2) . . ?
C135 C136 H136 119.4 . . ?
C137 C136 C135 121.2(3) . . ?
C137 C136 H136 119.4 . . ?
C136 C137 H137 120.1 . . ?
C138 C137 C136 119.8(3) . . ?
C138 C137 H137 120.1 . . ?
C137 C138 H138 120.0 . . ?
C139 C138 C137 120.0(3) . . ?
C139 C138 H138 120.0 . . ?
C138 C139 H139 120.1 . . ?
C138 C139 C140 119.8(3) . . ?
C140 C139 H139 120.1 . . ?
C135 C140 C139 120.9(3) . . ?
C135 C140 H140 119.5 . . ?
C139 C140 H140 119.5 . . ?
C142 C141 C134 118.1(3) . . ?
C146 C141 C134 124.0(3) . . ?
C146 C141 C142 117.8(3) . . ?
C141 C142 H142 119.2 . . ?
C143 C142 C141 121.7(3) . . ?
C143 C142 H142 119.2 . . ?
C142 C143 H143 120.2 . . ?
C144 C143 C142 119.7(4) . . ?
C144 C143 H143 120.2 . . ?
C143 C144 H144 120.1 . . ?
C143 C144 C145 119.8(3) . . ?
C145 C144 H144 120.1 . . ?
C144 C145 H145 119.6 . . ?
C144 C145 C146 120.8(4) . . ?
C146 C145 H145 119.6 . . ?
C141 C146 C145 120.1(3) . . ?
C141 C146 H146 120.0 . . ?
C145 C146 H146 120.0 . . ?
C148 C147 Cu2 175.2(3) . . ?
C147 C148 C149 178.5(3) . . ?
C150 C149 C148 120.8(2) . . ?
C154 C149 C148 122.2(2) . . ?
C154 C149 C150 117.0(2) . . ?
C149 C150 H150 119.5 . . ?
C151 C150 C149 121.0(3) . . ?
C151 C150 H150 119.5 . . ?
C150 C151 H151 119.8 . . ?
C152 C151 C150 120.3(3) . . ?
C152 C151 H151 119.8 . . ?
C151 C152 H152 120.0 . . ?
C153 C152 C151 120.1(2) . . ?
C153 C152 H152 120.0 . . ?
C152 C153 H153 120.4 . . ?
C152 C153 C154 119.2(3) . . ?
C154 C153 H153 120.4 . . ?
C149 C154 Cl2 119.4(2) . . ?
C153 C154 Cl2 118.2(2) . . ?
C153 C154 C149 122.4(2) . . ?
C156 Cl4B Cl5A 141.9(8) . 1_556 ?
Cl3A C155 Cl4A 110.7(3) . . ?
Cl3A C155 H15A 109.5 . . ?
Cl3A C155 H15B 109.5 . . ?
Cl4A C155 H15A 109.5 . . ?
Cl4A C155 H15B 109.5 . . ?
H15A C155 H15B 108.1 . . ?
Cl3B C156 Cl4B 96.9(7) . . ?
Cl3B C156 H15C 112.4 . . ?
Cl3B C156 H15D 112.4 . . ?
Cl4B C156 H15C 112.4 . . ?
Cl4B C156 H15D 112.4 . . ?
H15C C156 H15D 109.9 . . ?
Cl5A C157 Cl6A 107.6(9) . . ?
Cl5A C157 H15E 110.2 . . ?
Cl5A C157 H15F 110.2 . . ?
Cl6A C157 H15E 110.2 . . ?
Cl6A C157 H15F 110.2 . . ?
H15E C157 H15F 108.5 . . ?
Cl5B C158 Cl6B 113.6(3) . . ?
Cl5B C158 H15G 108.9 . . ?
Cl5B C158 H15H 108.9 . . ?
Cl6B C158 H15G 108.9 . . ?
Cl6B C158 H15H 108.9 . . ?
H15G C158 H15H 107.7 . . ?
Cl7B C159 Cl8B 101.1(11) . . ?
Cl7B C159 H15I 111.6 . . ?
Cl7B C159 H15J 111.6 . . ?
Cl8B C159 H15I 111.6 . . ?
Cl8B C159 H15J 111.6 . . ?
H15I C159 H15J 109.4 . . ?
Cl7A C160 H16A 109.3 . . ?
Cl7A C160 H16B 109.3 . . ?
Cl8A C160 Cl7A 111.6(2) . . ?
Cl8A C160 H16A 109.3 . . ?
Cl8A C160 H16B 109.3 . . ?
H16A C160 H16B 108.0 . . ?

loop_
_geom_bond_atom_site_label_1
_geom_bond_atom_site_label_2
_geom_bond_distance
_geom_bond_site_symmetry_2
_geom_bond_publ_flag
Cu1 C1 1.896(2) . ?
Cu1 C70 1.880(3) . ?
Cl1 C77 1.738(3) . ?
N1 C1 1.361(3) . ?
N1 C2 1.390(3) . ?
N1 C4 1.445(3) . ?
N2 C1 1.362(3) . ?
N2 C3 1.393(3) . ?
N2 C37 1.445(3) . ?
C2 H2 0.9500 . ?
C2 C3 1.350(3) . ?
C3 H3 0.9500 . ?
C4 C5 1.408(3) . ?
C4 C9 1.394(3) . ?
C5 C6 1.394(3) . ?
C5 C10 1.530(3) . ?
C6 H6 0.9500 . ?
C6 C7 1.392(4) . ?
C7 C8 1.389(4) . ?
C7 C23 1.510(4) . ?
C8 H8 0.9500 . ?
C8 C9 1.394(4) . ?
C9 C24 1.525(3) . ?
C10 H10 1.0000 . ?
C10 C11 1.525(3) . ?
C10 C17 1.527(3) . ?
C11 C12 1.391(4) . ?
C11 C16 1.393(4) . ?
C12 H12 0.9500 . ?
C12 C13 1.391(4) . ?
C13 H13 0.9500 . ?
C13 C14 1.385(5) . ?
C14 H14 0.9500 . ?
C14 C15 1.382(5) . ?
C15 H15 0.9500 . ?
C15 C16 1.396(4) . ?
C16 H16 0.9500 . ?
C17 C18 1.393(4) . ?
C17 C22 1.388(4) . ?
C18 H18 0.9500 . ?
C18 C19 1.392(4) . ?
C19 H19 0.9500 . ?
C19 C20 1.382(5) . ?
C20 H20 0.9500 . ?
C20 C21 1.385(5) . ?
C21 H21 0.9500 . ?
C21 C22 1.396(4) . ?
C22 H22 0.9500 . ?
C23 H23A 0.9800 . ?
C23 H23B 0.9800 . ?
C23 H23C 0.9800 . ?
C24 H24 1.0000 . ?
C24 C25 1.526(4) . ?
C24 C31 1.519(4) . ?
C25 C26 1.391(4) . ?
C25 C30 1.400(4) . ?
C26 H26 0.9500 . ?
C26 C27 1.391(4) . ?
C27 H27 0.9500 . ?
C27 C28 1.383(5) . ?
C28 H28 0.9500 . ?
C28 C29 1.387(5) . ?
C29 H29 0.9500 . ?
C29 C30 1.388(4) . ?
C30 H30 0.9500 . ?
C31 C32 1.396(4) . ?
C31 C36 1.393(4) . ?
C32 H32 0.9500 . ?
C32 C33 1.390(4) . ?
C33 H33 0.9500 . ?
C33 C34 1.390(5) . ?
C34 H34 0.9500 . ?
C34 C35 1.385(5) . ?
C35 H35 0.9500 . ?
C35 C36 1.387(4) . ?
C36 H36 0.9500 . ?
C37 C38 1.403(3) . ?
C37 C42 1.399(3) . ?
C38 C39 1.399(3) . ?
C38 C43 1.519(3) . ?
C39 H39 0.9500 . ?
C39 C40 1.387(4) . ?
C40 C41 1.392(4) . ?
C40 C56 1.504(3) . ?
C41 H41 0.9500 . ?
C41 C42 1.396(3) . ?
C42 C57 1.528(3) . ?
C43 H43 1.0000 . ?
C43 C44 1.530(3) . ?
C43 C50 1.530(4) . ?
C44 C45 1.387(4) . ?
C44 C49 1.395(4) . ?
C45 H45 0.9500 . ?
C45 C46 1.382(4) . ?
C46 H46 0.9500 . ?
C46 C47 1.378(5) . ?
C47 H47 0.9500 . ?
C47 C48 1.384(5) . ?
C48 H48 0.9500 . ?
C48 C49 1.391(4) . ?
C49 H49 0.9500 . ?
C50 C51 1.395(4) . ?
C50 C55 1.392(4) . ?
C51 H51 0.9500 . ?
C51 C52 1.383(4) . ?
C52 H52 0.9500 . ?
C52 C53 1.385(4) . ?
C53 H53 0.9500 . ?
C53 C54 1.387(4) . ?
C54 H54 0.9500 . ?
C54 C55 1.404(4) . ?
C55 H55 0.9500 . ?
C56 H56A 0.9800 . ?
C56 H56B 0.9800 . ?
C56 H56C 0.9800 . ?
C57 H57 1.0000 . ?
C57 C58 1.520(4) . ?
C57 C64 1.526(4) . ?
C58 C59 1.395(4) . ?
C58 C63 1.395(4) . ?
C59 H59 0.9500 . ?
C59 C60 1.390(4) . ?
C60 H60 0.9500 . ?
C60 C61 1.392(5) . ?
C61 H61 0.9500 . ?
C61 C62 1.381(5) . ?
C62 H62 0.9500 . ?
C62 C63 1.388(4) . ?
C63 H63 0.9500 . ?
C64 C65 1.397(4) . ?
C64 C69 1.394(4) . ?
C65 H65 0.9500 . ?
C65 C66 1.397(5) . ?
C66 H66 0.9500 . ?
C66 C67 1.384(5) . ?
C67 H67 0.9500 . ?
C67 C68 1.377(4) . ?
C68 H68 0.9500 . ?
C68 C69 1.395(4) . ?
C69 H69 0.9500 . ?
C70 C71 1.203(4) . ?
C71 C72 1.434(4) . ?
C72 C73 1.410(5) . ?
C72 C77 1.396(5) . ?
C73 H73 0.9500 . ?
C73 C74 1.379(5) . ?
C74 H74 0.9500 . ?
C74 C75 1.383(6) . ?
C75 H75 0.9500 . ?
C75 C76 1.377(5) . ?
C76 H76 0.9500 . ?
C76 C77 1.391(4) . ?
Cu2 C78 1.888(2) . ?
Cu2 C147 1.857(3) . ?
Cl2 C154 1.728(3) . ?
N3 C78 1.361(3) . ?
N3 C79 1.383(3) . ?
N3 C81 1.437(3) . ?
N4 C78 1.358(3) . ?
N4 C80 1.384(3) . ?
N4 C114 1.445(3) . ?
C79 H79 0.9500 . ?
C79 C80 1.352(4) . ?
C80 H80 0.9500 . ?
C81 C82 1.401(3) . ?
C81 C86 1.398(4) . ?
C82 C83 1.390(3) . ?
C82 C87 1.530(3) . ?
C83 H83 0.9500 . ?
C83 C84 1.397(4) . ?
C84 C85 1.397(3) . ?
C84 C100 1.508(3) . ?
C85 H85 0.9500 . ?
C85 C86 1.394(3) . ?
C86 C101 1.522(3) . ?
C87 H87 1.0000 . ?
C87 C88 1.527(3) . ?
C87 C94 1.525(3) . ?
C88 C89 1.389(4) . ?
C88 C93 1.387(4) . ?
C89 H89 0.9500 . ?
C89 C90 1.395(4) . ?
C90 H90 0.9500 . ?
C90 C91 1.389(5) . ?
C91 H91 0.9500 . ?
C91 C92 1.371(4) . ?
C92 H92 0.9500 . ?
C92 C93 1.389(4) . ?
C93 H93 0.9500 . ?
C94 C95 1.393(4) . ?
C94 C99 1.395(4) . ?
C95 H95 0.9500 . ?
C95 C96 1.389(4) . ?
C96 H96 0.9500 . ?
C96 C97 1.389(5) . ?
C97 H97 0.9500 . ?
C97 C98 1.381(5) . ?
C98 H98 0.9500 . ?
C98 C99 1.394(4) . ?
C99 H99 0.9500 . ?
C100 H10A 0.9800 . ?
C100 H10B 0.9800 . ?
C100 H10C 0.9800 . ?
C101 H101 1.0000 . ?
C101 C102 1.527(4) . ?
C101 C108 1.531(3) . ?
C102 C103 1.389(4) . ?
C102 C107 1.390(4) . ?
C103 H103 0.9500 . ?
C103 C104 1.391(4) . ?
C104 H104 0.9500 . ?
C104 C105 1.384(5) . ?
C105 H105 0.9500 . ?
C105 C106 1.379(5) . ?
C106 H106 0.9500 . ?
C106 C107 1.392(5) . ?
C107 H107 0.9500 . ?
C108 C109 1.389(4) . ?
C108 C113 1.398(4) . ?
C109 H109 0.9500 . ?
C109 C110 1.398(4) . ?
C110 H110 0.9500 . ?
C110 C111 1.389(5) . ?
C111 H111 0.9500 . ?
C111 C112 1.387(5) . ?
C112 H112 0.9500 . ?
C112 C113 1.395(4) . ?
C113 H113 0.9500 . ?
C114 C115 1.390(4) . ?
C114 C119 1.401(4) . ?
C115 C116 1.396(4) . ?
C115 C120 1.529(3) . ?
C116 H116 0.9500 . ?
C116 C117 1.397(4) . ?
C117 C118 1.392(4) . ?
C117 C133 1.502(4) . ?
C118 H118 0.9500 . ?
C118 C119 1.400(4) . ?
C119 C134 1.521(4) . ?
C120 H120 1.0000 . ?
C120 C121 1.528(4) . ?
C120 C127 1.513(4) . ?
C121 C122 1.384(4) . ?
C121 C126 1.400(4) . ?
C122 H122 0.9500 . ?
C122 C123 1.383(5) . ?
C123 H123 0.9500 . ?
C123 C124 1.387(5) . ?
C124 H124 0.9500 . ?
C124 C125 1.368(5) . ?
C125 H125 0.9500 . ?
C125 C126 1.387(4) . ?
C126 H126 0.9500 . ?
C127 C128 1.371(5) . ?
C127 C132 1.402(5) . ?
C128 H128 0.9500 . ?
C128 C129 1.405(6) . ?
C129 H129 0.9500 . ?
C129 C130 1.385(8) . ?
C130 H130 0.9500 . ?
C130 C131 1.372(8) . ?
C131 H131 0.9500 . ?
C131 C132 1.363(6) . ?
C132 H132 0.9500 . ?
C133 H13A 0.9800 . ?
C133 H13B 0.9800 . ?
C133 H13C 0.9800 . ?
C134 H134 1.0000 . ?
C134 C135 1.515(4) . ?
C134 C141 1.533(4) . ?
C135 C136 1.392(4) . ?
C135 C140 1.394(4) . ?
C136 H136 0.9500 . ?
C136 C137 1.390(4) . ?
C137 H137 0.9500 . ?
C137 C138 1.387(5) . ?
C138 H138 0.9500 . ?
C138 C139 1.381(5) . ?
C139 H139 0.9500 . ?
C139 C140 1.397(5) . ?
C140 H140 0.9500 . ?
C141 C142 1.405(5) . ?
C141 C146 1.378(4) . ?
C142 H142 0.9500 . ?
C142 C143 1.378(5) . ?
C143 H143 0.9500 . ?
C143 C144 1.367(6) . ?
C144 H144 0.9500 . ?
C144 C145 1.377(6) . ?
C145 H145 0.9500 . ?
C145 C146 1.398(5) . ?
C146 H146 0.9500 . ?
C147 C148 1.218(4) . ?
C148 C149 1.431(4) . ?
C149 C150 1.406(4) . ?
C149 C154 1.403(4) . ?
C150 H150 0.9500 . ?
C150 C151 1.393(4) . ?
C151 H151 0.9500 . ?
C151 C152 1.388(4) . ?
C152 H152 0.9500 . ?
C152 C153 1.386(4) . ?
C153 H153 0.9500 . ?
C153 C154 1.389(4) . ?
Cl3A C155 1.744(5) . ?
Cl3B C156 1.744(10) . ?
Cl4A C155 1.765(5) . ?
Cl4B C156 1.764(10) . ?
Cl4B Cl5A 2.369(12) 1_556 ?
C155 H15A 0.9900 . ?
C155 H15B 0.9900 . ?
C156 H15C 0.9900 . ?
C156 H15D 0.9900 . ?
Cl5A C157 1.737(10) . ?
Cl6A C157 1.741(10) . ?
C157 H15E 0.9900 . ?
C157 H15F 0.9900 . ?
Cl5B C158 1.745(5) . ?
Cl6B C158 1.746(5) . ?
C158 H15G 0.9900 . ?
C158 H15H 0.9900 . ?
Cl7A C160 1.773(5) . ?
Cl7B C159 1.737(10) . ?
Cl8A C160 1.763(4) . ?
Cl8B C159 1.741(10) . ?
C159 H15I 0.9900 . ?
C159 H15J 0.9900 . ?
C160 H16A 0.9900 . ?
C160 H16B 0.9900 . ?

loop_
_geom_torsion_atom_site_label_1
_geom_torsion_atom_site_label_2
_geom_torsion_atom_site_label_3
_geom_torsion_atom_site_label_4
_geom_torsion
_geom_torsion_site_symmetry_1
_geom_torsion_site_symmetry_2
_geom_torsion_site_symmetry_3
_geom_torsion_site_symmetry_4
_geom_torsion_publ_flag
N1 C2 C3 N2 -0.3(3) . . . . ?
N1 C4 C5 C6 177.6(2) . . . . ?
N1 C4 C5 C10 -3.8(3) . . . . ?
N1 C4 C9 C8 -178.3(2) . . . . ?
N1 C4 C9 C24 3.7(4) . . . . ?
N2 C37 C38 C39 178.6(2) . . . . ?
N2 C37 C38 C43 -2.9(4) . . . . ?
N2 C37 C42 C41 -179.6(2) . . . . ?
N2 C37 C42 C57 -1.5(3) . . . . ?
C1 N1 C2 C3 0.7(3) . . . . ?
C1 N1 C4 C5 -88.4(3) . . . . ?
C1 N1 C4 C9 90.9(3) . . . . ?
C1 N2 C3 C2 -0.3(3) . . . . ?
C1 N2 C37 C38 -85.6(3) . . . . ?
C1 N2 C37 C42 94.7(3) . . . . ?
C2 N1 C1 Cu1 171.59(17) . . . . ?
C2 N1 C1 N2 -0.8(3) . . . . ?
C2 N1 C4 C5 101.6(3) . . . . ?
C2 N1 C4 C9 -79.1(3) . . . . ?
C3 N2 C1 Cu1 -171.16(18) . . . . ?
C3 N2 C1 N1 0.7(3) . . . . ?
C3 N2 C37 C38 97.4(3) . . . . ?
C3 N2 C37 C42 -82.2(3) . . . . ?
C4 N1 C1 Cu1 0.3(3) . . . . ?
C4 N1 C1 N2 -172.1(2) . . . . ?
C4 N1 C2 C3 171.6(2) . . . . ?
C4 C5 C6 C7 1.2(4) . . . . ?
C4 C5 C10 C11 172.0(2) . . . . ?
C4 C5 C10 C17 -61.7(3) . . . . ?
C4 C9 C24 C25 90.3(3) . . . . ?
C4 C9 C24 C31 -140.3(2) . . . . ?
C5 C4 C9 C8 1.1(4) . . . . ?
C5 C4 C9 C24 -176.9(2) . . . . ?
C5 C6 C7 C8 -0.1(4) . . . . ?
C5 C6 C7 C23 179.1(3) . . . . ?
C5 C10 C11 C12 -95.4(3) . . . . ?
C5 C10 C11 C16 80.8(3) . . . . ?
C5 C10 C17 C18 144.4(2) . . . . ?
C5 C10 C17 C22 -34.5(3) . . . . ?
C6 C5 C10 C11 -9.5(3) . . . . ?
C6 C5 C10 C17 116.8(3) . . . . ?
C6 C7 C8 C9 -0.6(5) . . . . ?
C7 C8 C9 C4 0.1(4) . . . . ?
C7 C8 C9 C24 178.1(3) . . . . ?
C8 C9 C24 C25 -87.6(3) . . . . ?
C8 C9 C24 C31 41.7(3) . . . . ?
C9 C4 C5 C6 -1.7(4) . . . . ?
C9 C4 C5 C10 176.9(2) . . . . ?
C9 C24 C25 C26 2.8(3) . . . . ?
C9 C24 C25 C30 -174.4(2) . . . . ?
C9 C24 C31 C32 -88.6(3) . . . . ?
C9 C24 C31 C36 88.5(3) . . . . ?
C10 C5 C6 C7 -177.3(3) . . . . ?
C10 C11 C12 C13 174.3(2) . . . . ?
C10 C11 C16 C15 -173.9(2) . . . . ?
C10 C17 C18 C19 -176.8(2) . . . . ?
C10 C17 C22 C21 177.7(2) . . . . ?
C11 C10 C17 C18 -90.2(3) . . . . ?
C11 C10 C17 C22 90.9(3) . . . . ?
C11 C12 C13 C14 0.1(4) . . . . ?
C12 C11 C16 C15 2.3(4) . . . . ?
C12 C13 C14 C15 1.6(4) . . . . ?
C13 C14 C15 C16 -1.4(4) . . . . ?
C14 C15 C16 C11 -0.6(4) . . . . ?
C16 C11 C12 C13 -2.1(4) . . . . ?
C17 C10 C11 C12 139.3(2) . . . . ?
C17 C10 C11 C16 -44.5(3) . . . . ?
C17 C18 C19 C20 -1.0(4) . . . . ?
C18 C17 C22 C21 -1.1(4) . . . . ?
C18 C19 C20 C21 -1.2(4) . . . . ?
C19 C20 C21 C22 2.2(4) . . . . ?
C20 C21 C22 C17 -1.0(4) . . . . ?
C22 C17 C18 C19 2.1(4) . . . . ?
C23 C7 C8 C9 -179.7(3) . . . . ?
C24 C25 C26 C27 -174.9(2) . . . . ?
C24 C25 C30 C29 176.7(2) . . . . ?
C24 C31 C32 C33 176.5(3) . . . . ?
C24 C31 C36 C35 -177.0(3) . . . . ?
C25 C24 C31 C32 39.4(3) . . . . ?
C25 C24 C31 C36 -143.5(2) . . . . ?
C25 C26 C27 C28 -2.0(4) . . . . ?
C26 C25 C30 C29 -0.6(4) . . . . ?
C26 C27 C28 C29 0.0(4) . . . . ?
C27 C28 C29 C30 1.7(4) . . . . ?
C28 C29 C30 C25 -1.3(4) . . . . ?
C30 C25 C26 C27 2.3(4) . . . . ?
C31 C24 C25 C26 -124.6(3) . . . . ?
C31 C24 C25 C30 58.3(3) . . . . ?
C31 C32 C33 C34 0.7(4) . . . . ?
C32 C31 C36 C35 0.1(4) . . . . ?
C32 C33 C34 C35 -0.4(5) . . . . ?
C33 C34 C35 C36 -0.1(5) . . . . ?
C34 C35 C36 C31 0.2(5) . . . . ?
C36 C31 C32 C33 -0.6(4) . . . . ?
C37 N2 C1 Cu1 11.6(4) . . . . ?
C37 N2 C1 N1 -176.6(2) . . . . ?
C37 N2 C3 C2 177.1(2) . . . . ?
C37 C38 C39 C40 1.3(4) . . . . ?
C37 C38 C43 C44 135.7(2) . . . . ?
C37 C38 C43 C50 -98.2(3) . . . . ?
C37 C42 C57 C58 131.5(2) . . . . ?
C37 C42 C57 C64 -97.2(3) . . . . ?
C38 C37 C42 C41 0.8(4) . . . . ?
C38 C37 C42 C57 178.8(2) . . . . ?
C38 C39 C40 C41 0.2(4) . . . . ?
C38 C39 C40 C56 -179.4(2) . . . . ?
C38 C43 C44 C45 -75.4(3) . . . . ?
C38 C43 C44 C49 102.1(3) . . . . ?
C38 C43 C50 C51 161.5(2) . . . . ?
C38 C43 C50 C55 -22.8(3) . . . . ?
C39 C38 C43 C44 -45.9(3) . . . . ?
C39 C38 C43 C50 80.3(3) . . . . ?
C39 C40 C41 C42 -1.3(4) . . . . ?
C40 C41 C42 C37 0.8(4) . . . . ?
C40 C41 C42 C57 -177.3(2) . . . . ?
C41 C42 C57 C58 -50.5(3) . . . . ?
C41 C42 C57 C64 80.8(3) . . . . ?
C42 C37 C38 C39 -1.8(4) . . . . ?
C42 C37 C38 C43 176.7(2) . . . . ?
C42 C57 C58 C59 -93.8(3) . . . . ?
C42 C57 C58 C63 84.0(3) . . . . ?
C42 C57 C64 C65 -169.6(2) . . . . ?
C42 C57 C64 C69 19.2(3) . . . . ?
C43 C38 C39 C40 -177.3(2) . . . . ?
C43 C44 C45 C46 179.2(3) . . . . ?
C43 C44 C49 C48 -177.4(3) . . . . ?
C43 C50 C51 C52 175.1(2) . . . . ?
C43 C50 C55 C54 -175.0(2) . . . . ?
C44 C43 C50 C51 -72.6(3) . . . . ?
C44 C43 C50 C55 103.0(3) . . . . ?
C44 C45 C46 C47 -1.1(5) . . . . ?
C45 C44 C49 C48 0.1(5) . . . . ?
C45 C46 C47 C48 -1.2(5) . . . . ?
C46 C47 C48 C49 3.0(5) . . . . ?
C47 C48 C49 C44 -2.4(5) . . . . ?
C49 C44 C45 C46 1.7(4) . . . . ?
C50 C43 C44 C45 157.6(2) . . . . ?
C50 C43 C44 C49 -25.0(3) . . . . ?
C50 C51 C52 C53 0.4(4) . . . . ?
C51 C50 C55 C54 0.7(4) . . . . ?
C51 C52 C53 C54 0.3(4) . . . . ?
C52 C53 C54 C55 -0.4(4) . . . . ?
C53 C54 C55 C50 0.0(4) . . . . ?
C55 C50 C51 C52 -0.8(4) . . . . ?
C56 C40 C41 C42 178.3(2) . . . . ?
C57 C58 C59 C60 176.2(2) . . . . ?
C57 C58 C63 C62 -175.3(3) . . . . ?
C57 C64 C65 C66 -168.8(3) . . . . ?
C57 C64 C69 C68 168.9(3) . . . . ?
C58 C57 C64 C65 -40.8(3) . . . . ?
C58 C57 C64 C69 148.0(2) . . . . ?
C58 C59 C60 C61 -0.5(4) . . . . ?
C59 C58 C63 C62 2.5(4) . . . . ?
C59 C60 C61 C62 1.9(5) . . . . ?
C60 C61 C62 C63 -1.1(5) . . . . ?
C61 C62 C63 C58 -1.1(5) . . . . ?
C63 C58 C59 C60 -1.7(4) . . . . ?
C64 C57 C58 C59 136.9(2) . . . . ?
C64 C57 C58 C63 -45.3(3) . . . . ?
C64 C65 C66 C67 -1.0(5) . . . . ?
C65 C64 C69 C68 -2.5(4) . . . . ?
C65 C66 C67 C68 -0.9(5) . . . . ?
C66 C67 C68 C69 1.1(5) . . . . ?
C67 C68 C69 C64 0.6(5) . . . . ?
C69 C64 C65 C66 2.7(4) . . . . ?
C71 C72 C73 C74 -178.7(3) . . . . ?
C71 C72 C77 Cl1 -2.7(4) . . . . ?
C71 C72 C77 C76 177.8(3) . . . . ?
C72 C73 C74 C75 0.7(5) . . . . ?
C73 C72 C77 Cl1 177.6(2) . . . . ?
C73 C72 C77 C76 -1.9(5) . . . . ?
C73 C74 C75 C76 -1.6(5) . . . . ?
C74 C75 C76 C77 0.7(5) . . . . ?
C75 C76 C77 Cl1 -178.4(3) . . . . ?
C75 C76 C77 C72 1.1(5) . . . . ?
C77 C72 C73 C74 1.0(5) . . . . ?
N3 C79 C80 N4 0.0(3) . . . . ?
N3 C81 C82 C83 174.7(2) . . . . ?
N3 C81 C82 C87 -7.4(3) . . . . ?
N3 C81 C86 C85 -175.9(2) . . . . ?
N3 C81 C86 C101 4.6(3) . . . . ?
N4 C114 C115 C116 -170.3(2) . . . . ?
N4 C114 C115 C120 11.8(3) . . . . ?
N4 C114 C119 C118 169.8(2) . . . . ?
N4 C114 C119 C134 -11.9(3) . . . . ?
C78 N3 C79 C80 0.3(3) . . . . ?
C78 N3 C81 C82 -81.9(3) . . . . ?
C78 N3 C81 C86 93.7(3) . . . . ?
C78 N4 C80 C79 -0.4(3) . . . . ?
C78 N4 C114 C115 82.2(3) . . . . ?
C78 N4 C114 C119 -91.6(3) . . . . ?
C79 N3 C78 Cu2 -176.74(18) . . . . ?
C79 N3 C78 N4 -0.5(3) . . . . ?
C79 N3 C81 C82 100.1(3) . . . . ?
C79 N3 C81 C86 -84.3(3) . . . . ?
C80 N4 C78 Cu2 176.71(19) . . . . ?
C80 N4 C78 N3 0.5(3) . . . . ?
C80 N4 C114 C115 -102.5(3) . . . . ?
C80 N4 C114 C119 83.6(3) . . . . ?
C81 N3 C78 Cu2 4.9(3) . . . . ?
C81 N3 C78 N4 -178.8(2) . . . . ?
C81 N3 C79 C80 178.5(2) . . . . ?
C81 C82 C83 C84 0.9(4) . . . . ?
C81 C82 C87 C88 163.7(2) . . . . ?
C81 C82 C87 C94 -67.2(3) . . . . ?
C81 C86 C101 C102 88.1(3) . . . . ?
C81 C86 C101 C108 -139.8(2) . . . . ?
C82 C81 C86 C85 -0.5(4) . . . . ?
C82 C81 C86 C101 180.0(2) . . . . ?
C82 C83 C84 C85 0.2(4) . . . . ?
C82 C83 C84 C100 -178.8(2) . . . . ?
C82 C87 C88 C89 -73.0(3) . . . . ?
C82 C87 C88 C93 109.2(3) . . . . ?
C82 C87 C94 C95 143.3(2) . . . . ?
C82 C87 C94 C99 -34.6(3) . . . . ?
C83 C82 C87 C88 -18.5(3) . . . . ?
C83 C82 C87 C94 110.5(3) . . . . ?
C83 C84 C85 C86 -1.5(4) . . . . ?
C84 C85 C86 C81 1.6(4) . . . . ?
C84 C85 C86 C101 -178.8(2) . . . . ?
C85 C86 C101 C102 -91.5(3) . . . . ?
C85 C86 C101 C108 40.7(3) . . . . ?
C86 C81 C82 C83 -0.8(4) . . . . ?
C86 C81 C82 C87 177.1(2) . . . . ?
C86 C101 C102 C103 34.7(3) . . . . ?
C86 C101 C102 C107 -144.7(3) . . . . ?
C86 C101 C108 C109 -141.2(2) . . . . ?
C86 C101 C108 C113 47.0(3) . . . . ?
C87 C82 C83 C84 -176.9(2) . . . . ?
C87 C88 C89 C90 -178.4(3) . . . . ?
C87 C88 C93 C92 178.0(2) . . . . ?
C87 C94 C95 C96 -176.6(2) . . . . ?
C87 C94 C99 C98 177.1(2) . . . . ?
C88 C87 C94 C95 -87.0(3) . . . . ?
C88 C87 C94 C99 95.0(3) . . . . ?
C88 C89 C90 C91 0.5(5) . . . . ?
C89 C88 C93 C92 0.1(4) . . . . ?
C89 C90 C91 C92 -0.1(5) . . . . ?
C90 C91 C92 C93 -0.3(5) . . . . ?
C91 C92 C93 C88 0.3(4) . . . . ?
C93 C88 C89 C90 -0.5(4) . . . . ?
C94 C87 C88 C89 159.5(2) . . . . ?
C94 C87 C88 C93 -18.3(3) . . . . ?
C94 C95 C96 C97 -0.4(4) . . . . ?
C95 C94 C99 C98 -0.9(4) . . . . ?
C95 C96 C97 C98 -1.0(5) . . . . ?
C96 C97 C98 C99 1.4(4) . . . . ?
C97 C98 C99 C94 -0.5(4) . . . . ?
C99 C94 C95 C96 1.3(4) . . . . ?
C100 C84 C85 C86 177.5(2) . . . . ?
C101 C102 C103 C104 -179.1(3) . . . . ?
C101 C102 C107 C106 179.8(3) . . . . ?
C101 C108 C109 C110 -169.8(2) . . . . ?
C101 C108 C113 C112 171.3(2) . . . . ?
C102 C101 C108 C109 -10.4(3) . . . . ?
C102 C101 C108 C113 177.8(2) . . . . ?
C102 C103 C104 C105 -0.5(5) . . . . ?
C103 C102 C107 C106 0.3(5) . . . . ?
C103 C104 C105 C106 0.0(5) . . . . ?
C104 C105 C106 C107 0.7(5) . . . . ?
C105 C106 C107 C102 -0.9(5) . . . . ?
C107 C102 C103 C104 0.4(4) . . . . ?
C108 C101 C102 C103 -97.0(3) . . . . ?
C108 C101 C102 C107 83.5(3) . . . . ?
C108 C109 C110 C111 -1.1(4) . . . . ?
C109 C108 C113 C112 -0.8(4) . . . . ?
C109 C110 C111 C112 -0.9(4) . . . . ?
C110 C111 C112 C113 2.0(4) . . . . ?
C111 C112 C113 C108 -1.1(4) . . . . ?
C113 C108 C109 C110 1.9(4) . . . . ?
C114 N4 C78 Cu2 -7.2(3) . . . . ?
C114 N4 C78 N3 176.6(2) . . . . ?
C114 N4 C80 C79 -175.9(2) . . . . ?
C114 C115 C116 C117 1.0(4) . . . . ?
C114 C115 C120 C121 82.0(3) . . . . ?
C114 C115 C120 C127 -146.7(3) . . . . ?
C114 C119 C134 C135 150.6(2) . . . . ?
C114 C119 C134 C141 -79.3(3) . . . . ?
C115 C114 C119 C118 -3.8(4) . . . . ?
C115 C114 C119 C134 174.5(2) . . . . ?
C115 C116 C117 C118 -4.3(4) . . . . ?
C115 C116 C117 C133 174.5(3) . . . . ?
C115 C120 C121 C122 -6.3(4) . . . . ?
C115 C120 C121 C126 178.5(2) . . . . ?
C115 C120 C127 C128 -90.8(3) . . . . ?
C115 C120 C127 C132 88.5(3) . . . . ?
C116 C115 C120 C121 -95.7(3) . . . . ?
C116 C115 C120 C127 35.5(4) . . . . ?
C116 C117 C118 C119 3.7(4) . . . . ?
C117 C118 C119 C114 0.3(4) . . . . ?
C117 C118 C119 C134 -177.9(2) . . . . ?
C118 C119 C134 C135 -31.3(4) . . . . ?
C118 C119 C134 C141 98.9(3) . . . . ?
C119 C114 C115 C116 3.2(4) . . . . ?
C119 C114 C115 C120 -174.6(2) . . . . ?
C119 C134 C135 C136 82.6(3) . . . . ?
C119 C134 C135 C140 -102.2(3) . . . . ?
C119 C134 C141 C142 169.1(2) . . . . ?
C119 C134 C141 C146 -7.7(4) . . . . ?
C120 C115 C116 C117 178.8(2) . . . . ?
C120 C121 C122 C123 -175.1(4) . . . . ?
C120 C121 C126 C125 174.7(3) . . . . ?
C120 C127 C128 C129 178.5(3) . . . . ?
C120 C127 C132 C131 -179.6(3) . . . . ?
C121 C120 C127 C128 39.2(4) . . . . ?
C121 C120 C127 C132 -141.6(3) . . . . ?
C121 C122 C123 C124 0.1(7) . . . . ?
C122 C121 C126 C125 -0.9(4) . . . . ?
C122 C123 C124 C125 0.1(7) . . . . ?
C123 C124 C125 C126 -0.7(6) . . . . ?
C124 C125 C126 C121 1.1(5) . . . . ?
C126 C121 C122 C123 0.2(5) . . . . ?
C127 C120 C121 C122 -136.4(3) . . . . ?
C127 C120 C121 C126 48.4(3) . . . . ?
C127 C128 C129 C130 -0.2(5) . . . . ?
C128 C127 C132 C131 -0.3(5) . . . . ?
C128 C129 C130 C131 2.2(6) . . . . ?
C129 C130 C131 C132 -3.1(6) . . . . ?
C130 C131 C132 C127 2.2(6) . . . . ?
C132 C127 C128 C129 -0.7(5) . . . . ?
C133 C117 C118 C119 -175.2(3) . . . . ?
C134 C135 C136 C137 174.9(3) . . . . ?
C134 C135 C140 C139 -174.4(3) . . . . ?
C134 C141 C142 C143 -174.1(3) . . . . ?
C134 C141 C146 C145 173.7(3) . . . . ?
C135 C134 C141 C142 -58.6(3) . . . . ?
C135 C134 C141 C146 124.6(3) . . . . ?
C135 C136 C137 C138 -0.7(5) . . . . ?
C136 C135 C140 C139 1.0(5) . . . . ?
C136 C137 C138 C139 1.2(5) . . . . ?
C137 C138 C139 C140 -0.6(5) . . . . ?
C138 C139 C140 C135 -0.5(5) . . . . ?
C140 C135 C136 C137 -0.4(4) . . . . ?
C141 C134 C135 C136 -47.7(4) . . . . ?
C141 C134 C135 C140 127.4(3) . . . . ?
C141 C142 C143 C144 0.1(5) . . . . ?
C142 C141 C146 C145 -3.1(5) . . . . ?
C142 C143 C144 C145 -2.8(5) . . . . ?
C143 C144 C145 C146 2.6(6) . . . . ?
C144 C145 C146 C141 0.5(5) . . . . ?
C146 C141 C142 C143 2.9(4) . . . . ?
C148 C149 C150 C151 -177.8(3) . . . . ?
C148 C149 C154 Cl2 -0.9(4) . . . . ?
C148 C149 C154 C153 178.1(3) . . . . ?
C149 C150 C151 C152 -0.8(4) . . . . ?
C150 C149 C154 Cl2 -179.2(2) . . . . ?
C150 C149 C154 C153 -0.2(4) . . . . ?
C150 C151 C152 C153 0.9(4) . . . . ?
C151 C152 C153 C154 -0.6(4) . . . . ?
C152 C153 C154 Cl2 179.3(2) . . . . ?
C152 C153 C154 C149 0.3(4) . . . . ?
C154 C149 C150 C151 0.5(4) . . . . ?
Cl4B Cl5A C157 Cl6A 96(2) 1_554 . . . ?
Cl5A Cl4B C156 Cl3B 159.2(8) 1_556 . . . ?

loop_
_exptl_oxdiff_crystal_face_indexfrac_h
_exptl_oxdiff_crystal_face_indexfrac_k
_exptl_oxdiff_crystal_face_indexfrac_l
_exptl_oxdiff_crystal_face_x
_exptl_oxdiff_crystal_face_y
_exptl_oxdiff_crystal_face_z
0.5617 -12.4293 13.2638 -0.2326 -0.9716 -0.0434
-0.5617 12.4293 -13.2638 0.2326 0.9716 0.0434
8.6669 -2.2595 -0.9255 -0.0092 -0.0418 -0.9991
-8.6669 2.2595 0.9255 0.0092 0.0418 0.9991
1.0227 10.6840 3.0156 0.9823 0.0781 -0.1701
-1.0227 -10.6840 -3.0156 -0.9823 -0.0781 0.1701
